data_2105276
loop_
_publ_author_name
'Garc\'ia-Tu\~n\'on, Esther'
'Dacu\~na, Bruno'
'Zaragoza, Guillermo'
'Franco, Jaime'
'Guiti\'an, Francisco'

_publ_section_title
;
 Cl--OH ion-exchanging process in chlorapatite
 (Ca~5~(PO~4~)~3~Cl~<i>x~</i>(OH)~1{-~<i>x</i>}) -- a deep insight
;
_journal_coeditor_code ZB5021
_journal_issue 5
_journal_name_full 'Acta Crystallographica Section B'
_journal_page_first 467
_journal_page_last 479
_journal_paper_doi 10.1107/S0108768112019520
_journal_volume 68
_journal_year 2012
_chemical_compound_source 'synthesis as described'
_chemical_formula_moiety 'Ca5 Cl1 O12 P3'
_chemical_formula_sum 'Ca5 Cl O12 P3'
_chemical_formula_weight 520.76
_chemical_name_systematic
;
 ?
;
_space_group_IT_number 14
_symmetry_cell_setting monoclinic
_symmetry_Int_Tables_number 14
_symmetry_space_group_name_Hall '-P 2ybc'
_symmetry_space_group_name_H-M 'P 1 21/c 1'
_atom_sites_solution_primary direct
_atom_sites_solution_secondary difmap
_audit_conform_dict_location ftp://ftp.iucr.org/pub/cif_core.dic
_audit_conform_dict_name cif_core.dic
_audit_conform_dict_version 2.3
_audit_creation_date 2010-10-04T10:32:05-00:00
_audit_creation_method 'WinGX routine CIF_UPDATE'
_cell_angle_alpha 90
_cell_angle_beta 119.9690(10)
_cell_angle_gamma 90
_cell_formula_units_Z 4
_cell_length_a 9.6307(4)
_cell_length_b 6.7425(3)
_cell_length_c 19.2602(7)
_cell_measurement_reflns_used 1895
_cell_measurement_temperature 100(2)
_cell_measurement_theta_max 26.34
_cell_measurement_theta_min 3.88
_cell_measurement_wavelength 0.71073
_cell_volume 1083.44(8)
_computing_cell_refinement 'APPEX2 (BRUKER AXS, 2005)'
_computing_data_collection 'APPEX2 (BRUKER AXS, 2005)'
_computing_data_reduction 'APPEX2 (BRUKER AXS, 2005)'
_computing_molecular_graphics 'Ortep-3 for Windows (Farrugia, 1997)'
_computing_publication_material 'WinGX publication routines (Farrugia, 1999)'
_computing_structure_refinement 'SHELXL-97 (Sheldrick, 2008)'
_computing_structure_solution 'SIR2004 (Giacovazzo et al, 2004)'
_diffrn_ambient_temperature 100(2)
_diffrn_measured_fraction_theta_full 0.997
_diffrn_measured_fraction_theta_max 0.997
_diffrn_measurement_device 'four-circle diffractometer'
_diffrn_measurement_device_type 'BRUKER APPEX-II CCD'
_diffrn_measurement_method 'omega and phi scans'
_diffrn_radiation_monochromator graphite
_diffrn_radiation_probe x-ray
_diffrn_radiation_source 'fine-focus sealed tube'
_diffrn_radiation_type MoK\a
_diffrn_radiation_wavelength 0.7107
_diffrn_reflns_av_R_equivalents 0.037
_diffrn_reflns_av_unetI/netI 0.0216
_diffrn_reflns_limit_h_max 10
_diffrn_reflns_limit_h_min -12
_diffrn_reflns_limit_k_max 8
_diffrn_reflns_limit_k_min 0
_diffrn_reflns_limit_l_max 24
_diffrn_reflns_limit_l_min 0
_diffrn_reflns_number 17423
_diffrn_reflns_theta_full 26.38
_diffrn_reflns_theta_max 26.38
_diffrn_reflns_theta_min 2.44
_exptl_absorpt_coefficient_mu 3.23
_exptl_absorpt_correction_T_max 1
_exptl_absorpt_correction_T_min 0.8695
_exptl_absorpt_correction_type multi-scan
_exptl_absorpt_process_details 'BRUKER SADABS'
_exptl_crystal_colour colourless
_exptl_crystal_density_diffrn 3.193
_exptl_crystal_density_method 'not measured'
_exptl_crystal_description prism
_exptl_crystal_F_000 1032
_exptl_crystal_size_max 0.17
_exptl_crystal_size_mid 0.07
_exptl_crystal_size_min 0.05
_refine_diff_density_max 1.116
_refine_diff_density_min -0.587
_refine_diff_density_rms 0.119
_refine_ls_extinction_coef 0.0050(5)
_refine_ls_extinction_expression Fc^*^=kFc[1+0.001xFc^2^\l^3^/sin(2\q)]^-1/4^
_refine_ls_extinction_method SHELXL
_refine_ls_goodness_of_fit_ref 1.157
_refine_ls_hydrogen_treatment undef
_refine_ls_matrix_type full
_refine_ls_number_parameters 129
_refine_ls_number_reflns 2212
_refine_ls_number_restraints 0
_refine_ls_restrained_S_all 1.157
_refine_ls_R_factor_all 0.0566
_refine_ls_R_factor_gt 0.0356
_refine_ls_shift/su_max 0.028
_refine_ls_shift/su_mean 0.002
_refine_ls_structure_factor_coef Fsqd
_refine_ls_weighting_details 'calc w=1/[\s^2^(Fo^2^)+(0.0339P)^2^+3.8081P] where P=(Fo^2^+2Fc^2^)/3'
_refine_ls_weighting_scheme calc
_refine_ls_wR_factor_gt 0.0841
_refine_ls_wR_factor_ref 0.0928
_reflns_number_gt 1285
_reflns_number_total 2212
_reflns_threshold_expression >2\s(I)
_cod_data_source_file zb5021.cif
_cod_data_source_block A_mono
_cod_original_sg_symbol_H-M 'P 21/c'
_cod_original_formula_sum 'Ca5 Cl1 O12 P3'
_cod_database_code 2105276

loop_
_symmetry_equiv_pos_as_xyz
'x, y, z'
'-x, y+1/2, -z+1/2'
'-x, -y, -z'
'x, -y-1/2, z-1/2'

loop_
_atom_site_label
_atom_site_type_symbol
_atom_site_fract_x
_atom_site_fract_y
_atom_site_fract_z
_atom_site_U_iso_or_equiv
_atom_site_adp_type
_atom_site_occupancy
_atom_site_symmetry_multiplicity
_atom_site_calc_flag
_atom_site_refinement_flags
_atom_site_disorder_group
Ca1 Ca 0.74558(9) 1.25031(15) 0.00306(4) 0.00627(19) Uani 1 1 d . .
Ca2 Ca 0.66668(11) 0.99382(11) 0.16668(5) 0.0039(2) Uani 1 1 d . .
Ca3 Ca 0.66681(12) 0.50051(12) 0.16671(6) 0.0099(3) Uani 1 1 d . .
Ca4 Ca 0.26056(9) 0.25019(15) 0.12720(4) 0.00611(19) Uani 1 1 d . .
Ca5 Ca 0.00609(9) 0.75017(15) 0.13023(4) 0.00605(19) Uani 1 1 d . .
O1 O 0.9134(4) 1.0674(5) 0.1330(2) 0.0105(2) Uani 1 1 d . .
O2 O 0.8718(3) 1.2510(5) 0.23242(16) 0.0105(2) Uani 1 1 d . .
O3 O 0.5928(3) 1.2503(5) 0.06390(16) 0.0105(2) Uani 1 1 d . .
O4 O 0.3532(4) 1.0668(5) 0.0436(2) 0.0105(2) Uani 1 1 d . .
O5 O 0.5348(3) 1.2506(5) 0.20342(16) 0.0105(2) Uani 1 1 d . .
O6 O 0.7333(4) 1.0664(5) 0.3233(2) 0.0105(2) Uani 1 1 d . .
O7 O 0.6561(3) 0.7502(5) 0.07448(16) 0.0105(2) Uani 1 1 d . .
O8 O 0.8512(3) 0.7496(5) 0.25353(16) 0.0105(2) Uani 1 1 d . .
O9 O 0.4931(3) 0.7497(5) 0.17198(16) 0.0105(2) Uani 1 1 d . .
O10 O 0.9132(4) 0.4338(5) 0.1332(2) 0.0105(2) Uani 1 1 d . .
O11 O 0.7336(4) 0.4334(5) 0.3235(2) 0.0105(2) Uani 1 1 d . .
O12 O 0.3533(4) 0.4334(5) 0.0434(2) 0.0105(2) Uani 1 1 d . .
P1 P 0.96710(11) 1.2504(2) 0.18742(6) 0.0048(2) Uani 1 1 d . .
P2 P 0.40780(11) 1.2499(2) 0.01641(6) 0.0050(2) Uani 1 1 d . .
P3 P 0.62501(11) 1.25039(19) 0.29613(6) 0.0046(2) Uani 1 1 d . .
Cl1A Cl 0.0031(3) 0.5623(4) 0.00021(17) 0.0141(4) Uani 0.490(3) 1 d P 1
Cl1B Cl -0.0028(3) 0.9460(4) 0.00000(18) 0.0141(4) Uani 0.510(3) 1 d P 2

loop_
_atom_site_aniso_label
_atom_site_aniso_U_11
_atom_site_aniso_U_22
_atom_site_aniso_U_33
_atom_site_aniso_U_23
_atom_site_aniso_U_13
_atom_site_aniso_U_12
Ca1 0.0067(4) 0.0054(4) 0.0077(4) -0.0010(5) 0.0043(3) -0.0005(4)
Ca2 0.0040(5) 0.0047(5) 0.0038(5) 0.0003(4) 0.0026(4) -0.0029(3)
Ca3 0.0132(5) 0.0024(5) 0.0135(6) 0.0007(4) 0.0063(5) -0.0031(4)
Ca4 0.0059(4) 0.0052(4) 0.0068(4) 0.0002(5) 0.0029(3) -0.0007(4)
Ca5 0.0066(4) 0.0055(4) 0.0059(4) 0.0002(4) 0.0029(3) -0.0001(4)
O1 0.0099(4) 0.0113(4) 0.0104(4) 0.0005(5) 0.0051(3) 0.0001(5)
O2 0.0099(4) 0.0113(4) 0.0104(4) 0.0005(5) 0.0051(3) 0.0001(5)
O3 0.0099(4) 0.0113(4) 0.0104(4) 0.0005(5) 0.0051(3) 0.0001(5)
O4 0.0099(4) 0.0113(4) 0.0104(4) 0.0005(5) 0.0051(3) 0.0001(5)
O5 0.0099(4) 0.0113(4) 0.0104(4) 0.0005(5) 0.0051(3) 0.0001(5)
O6 0.0099(4) 0.0113(4) 0.0104(4) 0.0005(5) 0.0051(3) 0.0001(5)
O7 0.0099(4) 0.0113(4) 0.0104(4) 0.0005(5) 0.0051(3) 0.0001(5)
O8 0.0099(4) 0.0113(4) 0.0104(4) 0.0005(5) 0.0051(3) 0.0001(5)
O9 0.0099(4) 0.0113(4) 0.0104(4) 0.0005(5) 0.0051(3) 0.0001(5)
O10 0.0099(4) 0.0113(4) 0.0104(4) 0.0005(5) 0.0051(3) 0.0001(5)
O11 0.0099(4) 0.0113(4) 0.0104(4) 0.0005(5) 0.0051(3) 0.0001(5)
O12 0.0099(4) 0.0113(4) 0.0104(4) 0.0005(5) 0.0051(3) 0.0001(5)
P1 0.0045(4) 0.0049(4) 0.0054(5) 0.0004(6) 0.0028(4) 0.0006(5)
P2 0.0047(4) 0.0055(4) 0.0047(5) -0.0006(6) 0.0023(4) 0.0002(5)
P3 0.0047(4) 0.0047(4) 0.0050(4) 0.0002(6) 0.0029(4) 0.0007(5)
Cl1A 0.0080(6) 0.0252(9) 0.0095(6) 0.0002(13) 0.0047(5) -0.0006(12)
Cl1B 0.0080(6) 0.0252(9) 0.0095(6) 0.0002(13) 0.0047(5) -0.0006(12)

loop_
_atom_type_symbol
_atom_type_description
_atom_type_scat_dispersion_real
_atom_type_scat_dispersion_imag
_atom_type_scat_source
Ca Ca 0.2262 0.3064 'International Tables Vol C Tables 4.2.6.8 and 6.1.1.4'
Cl Cl 0.1484 0.1585 'International Tables Vol C Tables 4.2.6.8 and 6.1.1.4'
O O 0.0106 0.006 'International Tables Vol C Tables 4.2.6.8 and 6.1.1.4'
P P 0.1023 0.0942 'International Tables Vol C Tables 4.2.6.8 and 6.1.1.4'
K K 0.2009 0.2494 'International Tables Vol C Tables 4.2.6.8 and 6.1.1.4'

loop_
_geom_angle_atom_site_label_1
_geom_angle_atom_site_label_2
_geom_angle_atom_site_label_3
_geom_angle
_geom_angle_site_symmetry_1
_geom_angle_site_symmetry_3
O3 Ca1 O12 87.29(12) . 3_675
O3 Ca1 O4 87.41(12) . 3_675
O12 Ca1 O4 133.10(10) 3_675 3_675
O3 Ca1 O1 75.49(11) . .
O12 Ca1 O1 140.10(12) 3_675 .
O4 Ca1 O1 82.52(12) 3_675 .
O3 Ca1 O10 75.42(11) . 1_565
O12 Ca1 O10 82.45(12) 3_675 1_565
O4 Ca1 O10 140.17(12) 3_675 1_565
O1 Ca1 O10 58.63(9) . 1_565
O3 Ca1 Cl1A 143.68(11) . 3_675
O12 Ca1 Cl1A 76.50(10) 3_675 3_675
O4 Ca1 Cl1A 127.23(10) 3_675 3_675
O1 Ca1 Cl1A 96.44(10) . 3_675
O10 Ca1 Cl1A 70.42(10) 1_565 3_675
O3 Ca1 Cl1B 143.21(11) . 3_675
O12 Ca1 Cl1B 127.91(10) 3_675 3_675
O4 Ca1 Cl1B 75.88(10) 3_675 3_675
O1 Ca1 Cl1B 70.06(10) . 3_675
O10 Ca1 Cl1B 96.73(10) 1_565 3_675
Cl1A Ca1 Cl1B 55.09(6) 3_675 3_675
O3 Ca1 O9 104.38(9) . 3_675
O12 Ca1 O9 68.21(11) 3_675 3_675
O4 Ca1 O9 68.19(11) 3_675 3_675
O1 Ca1 O9 150.63(11) . 3_675
O10 Ca1 O9 150.58(11) 1_565 3_675
Cl1A Ca1 O9 99.42(8) 3_675 3_675
Cl1B Ca1 O9 99.46(9) 3_675 3_675
O3 Ca1 P1 70.40(7) . .
O12 Ca1 P1 110.88(10) 3_675 .
O4 Ca1 P1 110.93(10) 3_675 .
O1 Ca1 P1 29.43(8) . .
O10 Ca1 P1 29.45(8) 1_565 .
Cl1A Ca1 P1 85.20(7) 3_675 .
Cl1B Ca1 P1 85.14(7) 3_675 .
O9 Ca1 P1 174.79(6) 3_675 .
O3 Ca1 Cl1B 134.01(10) . 1_655
O12 Ca1 Cl1B 138.58(10) 3_675 1_655
O4 Ca1 Cl1B 64.61(10) 3_675 1_655
O1 Ca1 Cl1B 65.71(9) . 1_655
O10 Ca1 Cl1B 102.59(9) 1_565 1_655
Cl1A Ca1 Cl1B 67.17(8) 3_675 1_655
Cl1B Ca1 Cl1B 12.08(9) 3_675 1_655
O9 Ca1 Cl1B 98.18(8) 3_675 1_655
P1 Ca1 Cl1B 85.81(6) . 1_655
O3 Ca1 Cl1A 133.90(10) . 1_665
O12 Ca1 Cl1A 64.67(10) 3_675 1_665
O4 Ca1 Cl1A 138.57(10) 3_675 1_665
O1 Ca1 Cl1A 102.46(9) . 1_665
O10 Ca1 Cl1A 65.64(9) 1_565 1_665
Cl1A Ca1 Cl1A 12.73(10) 3_675 1_665
Cl1B Ca1 Cl1A 67.82(8) 3_675 1_665
O9 Ca1 Cl1A 98.25(8) 3_675 1_665
P1 Ca1 Cl1A 85.72(6) . 1_665
Cl1B Ca1 Cl1A 79.90(5) 1_655 1_665
O3 Ca1 P2 22.50(7) . .
O12 Ca1 P2 78.80(9) 3_675 .
O4 Ca1 P2 78.84(8) 3_675 .
O1 Ca1 P2 95.04(8) . .
O10 Ca1 P2 95.00(8) 1_565 .
Cl1A Ca1 P2 152.68(7) 3_675 .
Cl1B Ca1 P2 152.02(6) 3_675 .
O9 Ca1 P2 81.89(6) 3_675 .
P1 Ca1 P2 92.90(3) . .
Cl1B Ca1 P2 139.98(6) 1_655 .
Cl1A Ca1 P2 139.98(6) 1_665 .
O7 Ca2 O9 77.66(11) . .
O7 Ca2 O8 77.67(10) . .
O9 Ca2 O8 77.67(11) . .
O7 Ca2 O3 89.86(11) . .
O9 Ca2 O3 126.49(10) . .
O8 Ca2 O3 150.09(10) . .
O7 Ca2 O2 126.55(10) . .
O9 Ca2 O2 150.13(10) . .
O8 Ca2 O2 90.01(11) . .
O3 Ca2 O2 75.65(10) . .
O7 Ca2 O5 150.04(10) . .
O9 Ca2 O5 89.98(12) . .
O8 Ca2 O5 126.63(10) . .
O3 Ca2 O5 75.61(10) . .
O2 Ca2 O5 75.60(10) . .
O7 Ca2 O6 145.67(11) . .
O9 Ca2 O6 82.09(10) . .
O8 Ca2 O6 71.06(10) . .
O3 Ca2 O6 124.43(10) . .
O2 Ca2 O6 68.14(9) . .
O5 Ca2 O6 55.78(10) . .
O7 Ca2 O4 82.17(10) . .
O9 Ca2 O4 71.00(10) . .
O8 Ca2 O4 145.66(11) . .
O3 Ca2 O4 55.71(9) . .
O2 Ca2 O4 124.28(10) . .
O5 Ca2 O4 67.96(10) . .
O6 Ca2 O4 116.87(10) . .
O7 Ca2 O1 71.04(10) . .
O9 Ca2 O1 145.68(11) . .
O8 Ca2 O1 82.16(10) . .
O3 Ca2 O1 68.05(10) . .
O2 Ca2 O1 55.73(10) . .
O5 Ca2 O1 124.29(10) . .
O6 Ca2 O1 117.04(11) . .
O4 Ca2 O1 117.01(10) . .
O7 Ca2 P2 88.53(8) . .
O9 Ca2 P2 99.44(8) . .
O8 Ca2 P2 166.19(8) . .
O3 Ca2 P2 27.56(7) . .
O2 Ca2 P2 98.47(8) . .
O5 Ca2 P2 66.45(7) . .
O6 Ca2 P2 122.22(7) . .
O4 Ca2 P2 28.44(7) . .
O1 Ca2 P2 93.59(8) . .
O7 Ca2 P1 99.43(8) . .
O9 Ca2 P1 166.25(8) . .
O8 Ca2 P1 88.58(8) . .
O3 Ca2 P1 66.52(7) . .
O2 Ca2 P1 27.62(7) . .
O5 Ca2 P1 98.50(8) . .
O6 Ca2 P1 93.70(7) . .
O4 Ca2 P1 122.23(7) . .
O1 Ca2 P1 28.40(7) . .
P2 Ca2 P1 93.88(3) . .
O7 Ca2 P3 166.31(8) . .
O9 Ca2 P3 88.65(8) . .
O8 Ca2 P3 99.50(8) . .
O3 Ca2 P3 98.51(8) . .
O2 Ca2 P3 66.43(7) . .
O5 Ca2 P3 27.64(7) . .
O6 Ca2 P3 28.45(7) . .
O4 Ca2 P3 93.57(7) . .
O1 Ca2 P3 122.15(8) . .
P2 Ca2 P3 93.89(3) . .
P1 Ca2 P3 93.85(3) . .
O9 Ca3 O8 76.77(11) . .
O9 Ca3 O7 76.66(10) . .
O8 Ca3 O7 76.70(10) . .
O9 Ca3 O2 150.10(10) . 1_545
O8 Ca3 O2 89.76(12) . 1_545
O7 Ca3 O2 126.52(10) . 1_545
O9 Ca3 O5 89.77(12) . 1_545
O8 Ca3 O5 126.55(10) . 1_545
O7 Ca3 O5 150.00(10) . 1_545
O2 Ca3 O5 76.88(10) 1_545 1_545
O9 Ca3 O3 126.39(11) . 1_545
O8 Ca3 O3 150.12(10) . 1_545
O7 Ca3 O3 89.84(11) . 1_545
O2 Ca3 O3 76.88(10) 1_545 1_545
O5 Ca3 O3 76.75(10) 1_545 1_545
O9 Ca3 O10 144.22(11) . .
O8 Ca3 O10 81.69(10) . .
O7 Ca3 O10 70.75(10) . .
O2 Ca3 O10 56.07(10) 1_545 .
O5 Ca3 O10 125.98(10) 1_545 .
O3 Ca3 O10 68.63(10) 1_545 .
O9 Ca3 O12 70.74(10) . .
O8 Ca3 O12 144.32(11) . .
O7 Ca3 O12 81.76(10) . .
O2 Ca3 O12 125.90(11) 1_545 .
O5 Ca3 O12 68.46(10) 1_545 .
O3 Ca3 O12 55.95(10) 1_545 .
O10 Ca3 O12 117.42(11) . .
O9 Ca3 O11 81.78(10) . .
O8 Ca3 O11 70.77(10) . .
O7 Ca3 O11 144.25(11) . .
O2 Ca3 O11 68.53(10) 1_545 .
O5 Ca3 O11 56.07(10) 1_545 .
O3 Ca3 O11 125.88(10) 1_545 .
O10 Ca3 O11 117.47(11) . .
O12 Ca3 O11 117.42(10) . .
O9 Ca3 P1 165.25(9) . 1_545
O8 Ca3 P1 88.50(8) . 1_545
O7 Ca3 P1 99.39(8) . 1_545
O2 Ca3 P1 27.78(7) 1_545 1_545
O5 Ca3 P1 99.85(8) 1_545 1_545
O3 Ca3 P1 67.23(7) 1_545 1_545
O10 Ca3 P1 28.65(7) . 1_545
O12 Ca3 P1 123.18(8) . 1_545
O11 Ca3 P1 94.27(7) . 1_545
O9 Ca3 P3 88.54(8) . 1_545
O8 Ca3 P3 99.37(8) . 1_545
O7 Ca3 P3 165.18(8) . 1_545
O2 Ca3 P3 67.18(7) 1_545 1_545
O5 Ca3 P3 27.82(7) 1_545 1_545
O3 Ca3 P3 99.77(8) 1_545 1_545
O10 Ca3 P3 123.26(8) . 1_545
O12 Ca3 P3 94.23(7) . 1_545
O11 Ca3 P3 28.60(7) . 1_545
P1 Ca3 P3 94.75(4) 1_545 1_545
O9 Ca3 P2 99.35(8) . 1_545
O8 Ca3 P2 165.26(8) . 1_545
O7 Ca3 P2 88.57(8) . 1_545
O2 Ca3 P2 99.78(8) 1_545 1_545
O5 Ca3 P2 67.10(7) 1_545 1_545
O3 Ca3 P2 27.69(7) 1_545 1_545
O10 Ca3 P2 94.26(8) . 1_545
O12 Ca3 P2 28.61(7) . 1_545
O11 Ca3 P2 123.16(8) . 1_545
P1 Ca3 P2 94.71(4) 1_545 1_545
P3 Ca3 P2 94.70(4) 1_545 1_545
O5 Ca4 O6 87.18(12) 1_545 2_645
O5 Ca4 O11 87.39(12) 1_545 2_645
O6 Ca4 O11 133.19(10) 2_645 2_645
O5 Ca4 O4 75.38(11) 1_545 1_545
O6 Ca4 O4 140.14(11) 2_645 1_545
O11 Ca4 O4 82.28(11) 2_645 1_545
O5 Ca4 O12 75.31(11) 1_545 .
O6 Ca4 O12 82.44(11) 2_645 .
O11 Ca4 O12 140.01(11) 2_645 .
O4 Ca4 O12 58.71(9) 1_545 .
O5 Ca4 Cl1B 142.68(11) 1_545 3_565
O6 Ca4 Cl1B 128.48(10) 2_645 3_565
O11 Ca4 Cl1B 75.72(10) 2_645 3_565
O4 Ca4 Cl1B 69.59(10) 1_545 3_565
O12 Ca4 Cl1B 96.55(10) . 3_565
O5 Ca4 Cl1A 144.18(10) 1_545 3_565
O6 Ca4 Cl1A 76.80(10) 2_645 3_565
O11 Ca4 Cl1A 126.76(10) 2_645 3_565
O4 Ca4 Cl1A 96.73(10) 1_545 3_565
O12 Ca4 Cl1A 71.00(9) . 3_565
Cl1B Ca4 Cl1A 55.03(6) 3_565 3_565
O5 Ca4 O8 104.49(9) 1_545 2_645
O6 Ca4 O8 68.32(11) 2_645 2_645
O11 Ca4 O8 68.25(11) 2_645 2_645
O4 Ca4 O8 150.45(11) 1_545 2_645
O12 Ca4 O8 150.67(11) . 2_645
Cl1B Ca4 O8 99.78(8) 3_565 2_645
Cl1A Ca4 O8 99.04(8) 3_565 2_645
O5 Ca4 P2 70.35(7) 1_545 1_545
O6 Ca4 P2 110.89(9) 2_645 1_545
O11 Ca4 P2 110.76(9) 2_645 1_545
O4 Ca4 P2 29.48(8) 1_545 1_545
O12 Ca4 P2 29.47(8) . 1_545
Cl1B Ca4 P2 84.71(6) 3_565 1_545
Cl1A Ca4 P2 85.61(6) 3_565 1_545
O8 Ca4 P2 174.84(6) 2_645 1_545
O5 Ca4 Cl1B 134.70(10) 1_545 1_545
O6 Ca4 Cl1B 138.00(10) 2_645 1_545
O11 Ca4 Cl1B 64.93(10) 2_645 1_545
O4 Ca4 Cl1B 66.31(9) 1_545 1_545
O12 Ca4 Cl1B 102.74(10) . 1_545
Cl1B Ca4 Cl1B 11.26(10) 3_565 1_545
Cl1A Ca4 Cl1B 66.25(8) 3_565 1_545
O8 Ca4 Cl1B 97.73(8) 2_645 1_545
P2 Ca4 Cl1B 86.18(5) 1_545 1_545
O5 Ca4 Cl1A 133.22(10) 1_545 .
O6 Ca4 Cl1A 64.34(10) 2_645 .
O11 Ca4 Cl1A 139.26(10) 2_645 .
O4 Ca4 Cl1A 102.60(9) 1_545 .
O12 Ca4 Cl1A 65.24(9) . .
Cl1B Ca4 Cl1A 68.69(8) 3_565 .
Cl1A Ca4 Cl1A 13.69(10) 3_565 .
O8 Ca4 Cl1A 98.49(8) 2_645 .
P2 Ca4 Cl1A 85.48(5) 1_545 .
Cl1B Ca4 Cl1A 79.93(5) 1_545 .
O5 Ca4 P3 22.54(7) 1_545 1_545
O6 Ca4 P3 78.69(9) 2_645 1_545
O11 Ca4 P3 78.84(9) 2_645 1_545
O4 Ca4 P3 94.94(8) 1_545 1_545
O12 Ca4 P3 94.93(8) . 1_545
Cl1B Ca4 P3 151.67(7) 3_565 1_545
Cl1A Ca4 P3 153.07(7) 3_565 1_545
O8 Ca4 P3 81.95(6) 2_645 1_545
P2 Ca4 P3 92.89(3) 1_545 1_545
Cl1B Ca4 P3 140.56(6) 1_545 1_545
Cl1A Ca4 P3 139.38(6) . 1_545
O2 Ca5 O10 87.47(13) 2_645 1_455
O2 Ca5 O1 87.29(13) 2_645 1_455
O10 Ca5 O1 133.28(10) 1_455 1_455
O2 Ca5 O11 75.25(11) 2_645 2_655
O10 Ca5 O11 140.06(12) 1_455 2_655
O1 Ca5 O11 82.36(11) 1_455 2_655
O2 Ca5 O6 75.32(11) 2_645 2_645
O10 Ca5 O6 82.40(11) 1_455 2_645
O1 Ca5 O6 140.01(12) 1_455 2_645
O11 Ca5 O6 58.64(9) 2_655 2_645
O2 Ca5 Cl1A 143.49(10) 2_645 .
O10 Ca5 Cl1A 76.95(10) 1_455 .
O1 Ca5 Cl1A 127.22(11) 1_455 .
O11 Ca5 Cl1A 95.84(9) 2_655 .
O6 Ca5 Cl1A 70.06(10) 2_645 .
O2 Ca5 Cl1B 143.16(11) 2_645 .
O10 Ca5 Cl1B 127.96(11) 1_455 .
O1 Ca5 Cl1B 75.35(10) 1_455 .
O11 Ca5 Cl1B 70.46(10) 2_655 .
O6 Ca5 Cl1B 97.41(10) 2_645 .
Cl1A Ca5 Cl1B 55.13(6) . .
O2 Ca5 O7 104.55(9) 2_645 1_455
O10 Ca5 O7 68.26(11) 1_455 1_455
O1 Ca5 O7 68.34(11) 1_455 1_455
O11 Ca5 O7 150.61(11) 2_655 1_455
O6 Ca5 O7 150.57(11) 2_645 1_455
Cl1A Ca5 O7 100.00(8) . 1_455
Cl1B Ca5 O7 98.87(8) . 1_455
O2 Ca5 P3 70.26(7) 2_645 2_645
O10 Ca5 P3 110.88(9) 1_455 2_645
O1 Ca5 P3 110.74(9) 1_455 2_645
O11 Ca5 P3 29.40(8) 2_655 2_645
O6 Ca5 P3 29.49(8) 2_645 2_645
Cl1A Ca5 P3 84.64(6) . 2_645
Cl1B Ca5 P3 85.68(6) . 2_645
O7 Ca5 P3 174.81(6) 1_455 2_645
O2 Ca5 Cl1B 133.99(11) 2_645 3_575
O10 Ca5 Cl1B 138.35(11) 1_455 3_575
O1 Ca5 Cl1B 65.16(10) 1_455 3_575
O11 Ca5 Cl1B 65.54(10) 2_655 3_575
O6 Ca5 Cl1B 102.06(9) 2_645 3_575
Cl1A Ca5 Cl1B 66.38(8) . 3_575
Cl1B Ca5 Cl1B 11.30(10) . 3_575
O7 Ca5 Cl1B 98.60(8) 1_455 3_575
P3 Ca5 Cl1B 85.37(6) 2_645 3_575
O2 Ca5 Cl1A 133.90(11) 2_645 3_565
O10 Ca5 Cl1A 63.97(10) 1_455 3_565
O1 Ca5 Cl1A 138.73(11) 1_455 3_565
O11 Ca5 Cl1A 103.24(9) 2_655 3_565
O6 Ca5 Cl1A 66.07(9) 2_645 3_565
Cl1A Ca5 Cl1A 13.55(10) . 3_565
Cl1B Ca5 Cl1A 68.63(8) . 3_565
O7 Ca5 Cl1A 97.60(8) 1_455 3_565
P3 Ca5 Cl1A 86.35(5) 2_645 3_565
Cl1B Ca5 Cl1A 79.90(5) 3_575 3_565
O2 Ca5 P1 22.56(7) 2_645 2_645
O10 Ca5 P1 78.83(9) 1_455 2_645
O1 Ca5 P1 78.88(9) 1_455 2_645
O11 Ca5 P1 94.93(8) 2_655 2_645
O6 Ca5 P1 94.88(8) 2_645 2_645
Cl1A Ca5 P1 152.89(7) . 2_645
Cl1B Ca5 P1 151.75(7) . 2_645
O7 Ca5 P1 81.98(6) 1_455 2_645
P3 Ca5 P1 92.82(3) 2_645 2_645
Cl1B Ca5 P1 140.45(6) 3_575 2_645
Cl1A Ca5 P1 139.51(6) 3_565 2_645
P1 O1 Ca5 138.9(2) . 1_655
P1 O1 Ca1 96.59(15) . .
Ca5 O1 Ca1 119.29(14) 1_655 .
P1 O1 Ca2 91.16(15) . .
Ca5 O1 Ca2 102.83(11) 1_655 .
Ca1 O1 Ca2 96.84(11) . .
P1 O2 Ca5 122.68(15) . 2_655
P1 O2 Ca3 105.48(16) . 1_565
Ca5 O2 Ca3 114.81(13) 2_655 1_565
P1 O2 Ca2 105.04(16) . .
Ca5 O2 Ca2 114.22(13) 2_655 .
Ca3 O2 Ca2 89.16(9) 1_565 .
P2 O3 Ca1 122.84(15) . .
P2 O3 Ca3 105.49(16) . 1_565
Ca1 O3 Ca3 114.56(13) . 1_565
P2 O3 Ca2 105.14(16) . .
Ca1 O3 Ca2 114.26(13) . .
Ca3 O3 Ca2 89.03(9) 1_565 .
P2 O4 Ca1 138.6(2) . 3_675
P2 O4 Ca4 96.57(15) . 1_565
Ca1 O4 Ca4 119.36(13) 3_675 1_565
P2 O4 Ca2 91.25(15) . .
Ca1 O4 Ca2 103.02(12) 3_675 .
Ca4 O4 Ca2 96.99(12) 1_565 .
P3 O5 Ca4 122.85(15) . 1_565
P3 O5 Ca3 105.30(16) . 1_565
Ca4 O5 Ca3 114.78(13) 1_565 1_565
P3 O5 Ca2 105.02(16) . .
Ca4 O5 Ca2 114.30(13) 1_565 .
Ca3 O5 Ca2 89.06(9) 1_565 .
P3 O6 Ca4 139.05(19) . 2_655
P3 O6 Ca5 96.30(15) . 2_655
Ca4 O6 Ca5 119.13(14) 2_655 2_655
P3 O6 Ca2 91.32(16) . .
Ca4 O6 Ca2 103.13(12) 2_655 .
Ca5 O6 Ca2 96.88(11) 2_655 .
P2 O7 Ca2 133.8(2) 3_675 .
P2 O7 Ca3 133.1(2) 3_675 .
Ca2 O7 Ca3 87.83(9) . .
P2 O7 Ca5 98.49(12) 3_675 1_655
Ca2 O7 Ca5 96.43(10) . 1_655
Ca3 O7 Ca5 96.32(10) . 1_655
P1 O8 Ca2 133.6(2) 2_745 .
P1 O8 Ca3 133.4(2) 2_745 .
Ca2 O8 Ca3 87.81(9) . .
P1 O8 Ca4 98.35(12) 2_745 2_655
Ca2 O8 Ca4 96.31(10) . 2_655
Ca3 O8 Ca4 96.36(10) . 2_655
P3 O9 Ca2 133.5(2) 2_645 .
P3 O9 Ca3 133.3(2) 2_645 .
Ca2 O9 Ca3 87.89(9) . .
P3 O9 Ca1 98.34(13) 2_645 3_675
Ca2 O9 Ca1 96.46(10) . 3_675
Ca3 O9 Ca1 96.41(10) . 3_675
P1 O10 Ca5 138.9(2) 1_545 1_655
P1 O10 Ca1 96.43(15) 1_545 1_545
Ca5 O10 Ca1 119.23(14) 1_655 1_545
P1 O10 Ca3 90.56(15) 1_545 .
Ca5 O10 Ca3 103.88(12) 1_655 .
Ca1 O10 Ca3 96.46(11) 1_545 .
P3 O11 Ca4 138.94(19) 1_545 2_655
P3 O11 Ca5 96.55(15) 1_545 2_645
Ca4 O11 Ca5 119.20(14) 2_655 2_645
P3 O11 Ca3 90.52(16) 1_545 .
Ca4 O11 Ca3 103.76(12) 2_655 .
Ca5 O11 Ca3 96.45(11) 2_645 .
P2 O12 Ca1 138.9(2) 1_545 3_675
P2 O12 Ca4 96.46(15) 1_545 .
Ca1 O12 Ca4 119.18(13) 3_675 .
P2 O12 Ca3 90.65(15) 1_545 .
Ca1 O12 Ca3 103.88(12) 3_675 .
Ca4 O12 Ca3 96.50(12) . .
O10 P1 O1 107.49(15) 1_565 .
O10 P1 O8 112.30(19) 1_565 2_755
O1 P1 O8 111.94(19) . 2_755
O10 P1 O2 106.65(19) 1_565 .
O1 P1 O2 107.05(19) . .
O8 P1 O2 111.11(15) 2_755 .
O10 P1 Ca1 54.12(13) 1_565 .
O1 P1 Ca1 53.98(13) . .
O8 P1 Ca1 136.50(11) 2_755 .
O2 P1 Ca1 112.39(11) . .
O10 P1 Ca3 60.79(13) 1_565 1_565
O1 P1 Ca3 111.37(13) . 1_565
O8 P1 Ca3 135.90(14) 2_755 1_565
O2 P1 Ca3 46.74(12) . 1_565
Ca1 P1 Ca3 78.16(3) . 1_565
O10 P1 Ca2 111.83(13) 1_565 .
O1 P1 Ca2 60.44(13) . .
O8 P1 Ca2 135.19(14) 2_755 .
O2 P1 Ca2 47.34(13) . .
Ca1 P1 Ca2 78.23(3) . .
Ca3 P1 Ca2 64.34(3) 1_565 .
O10 P1 Ca5 122.08(14) 1_565 2_655
O1 P1 Ca5 122.20(14) . 2_655
O8 P1 Ca5 76.36(11) 2_755 2_655
Ca1 P1 Ca5 147.14(4) . 2_655
Ca3 P1 Ca5 74.06(3) 1_565 2_655
Ca2 P1 Ca5 74.16(3) . 2_655
O10 P1 Ca4 80.29(13) 1_565 1_665
O1 P1 Ca4 80.12(13) . 1_665
O8 P1 Ca4 56.27(10) 2_755 1_665
O2 P1 Ca4 167.37(11) . 1_665
Ca1 P1 Ca4 80.23(3) . 1_665
Ca3 P1 Ca4 141.05(5) 1_565 1_665
Ca2 P1 Ca4 140.51(5) . 1_665
Ca5 P1 Ca4 132.62(3) 2_655 1_665
O12 P2 O4 107.45(15) 1_565 .
O12 P2 O7 112.1(2) 1_565 3_675
O4 P2 O7 112.2(2) . 3_675
O12 P2 O3 106.68(19) 1_565 .
O4 P2 O3 106.86(19) . .
O7 P2 O3 111.22(15) 3_675 .
O12 P2 Ca4 54.08(13) 1_565 1_565
O4 P2 Ca4 53.95(13) . 1_565
O7 P2 Ca4 136.34(11) 3_675 1_565
O3 P2 Ca4 112.45(11) . 1_565
O12 P2 Ca3 60.74(14) 1_565 1_565
O4 P2 Ca3 111.18(14) . 1_565
O7 P2 Ca3 135.86(14) 3_675 1_565
O3 P2 Ca3 46.82(12) . 1_565
Ca4 P2 Ca3 78.15(3) 1_565 1_565
O12 P2 Ca2 111.75(14) 1_565 .
O4 P2 Ca2 60.31(14) . .
O7 P2 Ca2 135.45(14) 3_675 .
O3 P2 Ca2 47.29(12) . .
Ca4 P2 Ca2 78.25(3) 1_565 .
Ca3 P2 Ca2 64.30(3) 1_565 .
O12 P2 Ca1 121.97(13) 1_565 .
O4 P2 Ca1 122.19(13) . .
O7 P2 Ca1 76.55(11) 3_675 .
Ca4 P2 Ca1 147.11(4) 1_565 .
Ca3 P2 Ca1 73.99(3) 1_565 .
Ca2 P2 Ca1 74.15(3) . .
O12 P2 Ca5 80.30(14) 1_565 3_575
O4 P2 Ca5 80.29(14) . 3_575
O7 P2 Ca5 56.15(10) 3_675 3_575
O3 P2 Ca5 167.36(11) . 3_575
Ca4 P2 Ca5 80.19(3) 1_565 3_575
Ca3 P2 Ca5 141.01(4) 1_565 3_575
Ca2 P2 Ca5 140.55(4) . 3_575
Ca1 P2 Ca5 132.70(3) . 3_575
O11 P3 O6 107.67(15) 1_565 .
O11 P3 O9 112.24(19) 1_565 2_655
O6 P3 O9 111.91(19) . 2_655
O11 P3 O5 106.87(19) 1_565 .
O6 P3 O5 106.78(19) . .
O9 P3 O5 111.07(15) 2_655 .
O11 P3 Ca5 54.06(13) 1_565 2_655
O6 P3 Ca5 54.21(13) . 2_655
O9 P3 Ca5 136.41(11) 2_655 2_655
O5 P3 Ca5 112.52(11) . 2_655
O11 P3 Ca3 60.87(14) 1_565 1_565
O6 P3 Ca3 111.32(13) . 1_565
O9 P3 Ca3 135.94(14) 2_655 1_565
O5 P3 Ca3 46.88(12) . 1_565
Ca5 P3 Ca3 78.17(3) 2_655 1_565
O11 P3 Ca2 111.85(13) 1_565 .
O6 P3 Ca2 60.23(14) . .
O9 P3 Ca2 135.25(14) 2_655 .
O5 P3 Ca2 47.34(12) . .
Ca5 P3 Ca2 78.25(3) 2_655 .
Ca3 P3 Ca2 64.33(3) 1_565 .
O11 P3 Ca4 122.18(14) 1_565 1_565
O6 P3 Ca4 121.88(14) . 1_565
O9 P3 Ca4 76.46(11) 2_655 1_565
Ca5 P3 Ca4 147.13(4) 2_655 1_565
Ca3 P3 Ca4 74.05(3) 1_565 1_565
Ca2 P3 Ca4 74.12(3) . 1_565
O11 P3 Ca1 80.21(14) 1_565 4_586
O6 P3 Ca1 80.25(14) . 4_586
O9 P3 Ca1 56.26(11) 2_655 4_586
O5 P3 Ca1 167.33(11) . 4_586
Ca5 P3 Ca1 80.15(3) 2_655 4_586
Ca3 P3 Ca1 141.06(4) 1_565 4_586
Ca2 P3 Ca1 140.44(4) . 4_586
Ca4 P3 Ca1 132.72(3) 1_565 4_586
Cl1A Cl1A Ca1 121.1(4) 3_565 3_675
Cl1A Cl1A Ca5 115.4(4) 3_565 .
Ca1 Cl1A Ca5 101.34(9) 3_675 .
Cl1A Cl1A Ca4 114.4(4) 3_565 3_565
Ca1 Cl1A Ca4 101.26(9) 3_675 3_565
Ca5 Cl1A Ca4 100.34(8) . 3_565
Cl1A Cl1A Ca4 51.9(4) 3_565 .
Ca1 Cl1A Ca4 88.02(7) 3_675 .
Ca5 Cl1A Ca4 87.50(8) . .
Ca4 Cl1A Ca4 166.31(10) 3_565 .
Cl1A Cl1A Ca5 51.0(3) 3_565 3_565
Ca1 Cl1A Ca5 87.98(7) 3_675 3_565
Ca5 Cl1A Ca5 166.45(10) . 3_565
Ca4 Cl1A Ca5 87.28(8) 3_565 3_565
Ca4 Cl1A Ca5 82.96(6) . 3_565
Cl1A Cl1A Ca1 46.2(3) 3_565 1_445
Ca1 Cl1A Ca1 167.27(10) 3_675 1_445
Ca5 Cl1A Ca1 86.84(7) . 1_445
Ca4 Cl1A Ca1 86.66(7) 3_565 1_445
Ca4 Cl1A Ca1 82.55(6) . 1_445
Ca5 Cl1A Ca1 82.41(6) 3_565 1_445
Cl1B Cl1B Ca4 120.3(5) 3_575 3_565
Cl1B Cl1B Ca5 120.1(5) 3_575 .
Ca4 Cl1B Ca5 100.26(8) 3_565 .
Cl1B Cl1B Ca1 113.6(4) 3_575 3_675
Ca4 Cl1B Ca1 99.40(9) 3_565 3_675
Ca5 Cl1B Ca1 99.36(9) . 3_675
Cl1B Cl1B Ca1 54.3(4) 3_575 1_455
Ca4 Cl1B Ca1 88.30(8) 3_565 1_455
Ca5 Cl1B Ca1 88.30(7) . 1_455
Ca1 Cl1B Ca1 167.92(9) 3_675 1_455
Cl1B Cl1B Ca5 48.6(4) 3_575 3_575
Ca4 Cl1B Ca5 87.69(8) 3_565 3_575
Ca5 Cl1B Ca5 168.70(10) . 3_575
Ca1 Cl1B Ca5 87.12(7) 3_675 3_575
Ca1 Cl1B Ca5 83.89(7) 1_455 3_575
Cl1B Cl1B Ca4 48.5(4) 3_575 1_565
Ca4 Cl1B Ca4 168.74(10) 3_565 1_565
Ca5 Cl1B Ca4 87.65(8) . 1_565
Ca1 Cl1B Ca4 87.08(7) 3_675 1_565
Ca1 Cl1B Ca4 83.90(7) 1_455 1_565
Ca5 Cl1B Ca4 83.42(6) 3_575 1_565

loop_
_geom_bond_atom_site_label_1
_geom_bond_atom_site_label_2
_geom_bond_distance
_geom_bond_site_symmetry_2
Ca1 O3 2.294(3) .
Ca1 O12 2.325(3) 3_675
Ca1 O4 2.330(3) 3_675
Ca1 O1 2.522(4) .
Ca1 O10 2.525(4) 1_565
Ca1 Cl1A 2.758(3) 3_675
Ca1 Cl1B 2.835(3) 3_675
Ca1 O9 2.984(3) 3_675
Ca1 P1 3.0970(12) .
Ca1 Cl1B 3.198(3) 1_655
Ca1 Cl1A 3.274(3) 1_665
Ca1 P2 3.3889(12) .
Ca2 O7 2.384(3) .
Ca2 O9 2.384(3) .
Ca2 O8 2.387(3) .
Ca2 O3 2.451(3) .
Ca2 O2 2.452(3) .
Ca2 O5 2.452(3) .
Ca2 O6 2.796(4) .
Ca2 O4 2.798(4) .
Ca2 O1 2.802(3) .
Ca2 P2 3.2196(14) .
Ca2 P1 3.2201(14) .
Ca2 P3 3.2202(13) .
Ca3 O9 2.409(3) .
Ca3 O8 2.409(3) .
Ca3 O7 2.412(3) .
Ca3 O2 2.415(3) 1_545
Ca3 O5 2.420(3) 1_545
Ca3 O3 2.422(3) 1_545
Ca3 O10 2.790(3) .
Ca3 O12 2.792(4) .
Ca3 O11 2.793(4) .
Ca3 P1 3.1960(14) 1_545
Ca3 P3 3.1972(14) 1_545
Ca3 P2 3.2004(14) 1_545
Ca4 O5 2.293(3) 1_545
Ca4 O6 2.324(3) 2_645
Ca4 O11 2.326(3) 2_645
Ca4 O4 2.520(3) 1_545
Ca4 O12 2.524(3) .
Ca4 Cl1B 2.800(3) 3_565
Ca4 Cl1A 2.800(3) 3_565
Ca4 O8 2.984(3) 2_645
Ca4 P2 3.0963(11) 1_545
Ca4 Cl1B 3.230(3) 1_545
Ca4 Cl1A 3.240(3) .
Ca4 P3 3.3906(12) 1_545
Ca5 O2 2.296(3) 2_645
Ca5 O10 2.325(3) 1_455
Ca5 O1 2.329(3) 1_455
Ca5 O11 2.525(3) 2_655
Ca5 O6 2.528(3) 2_645
Ca5 Cl1A 2.794(3) .
Ca5 Cl1B 2.798(3) .
Ca5 O7 2.983(3) 1_455
Ca5 P3 3.0983(12) 2_645
Ca5 Cl1B 3.226(3) 3_575
Ca5 Cl1A 3.246(3) 3_565
Ca5 P1 3.3906(12) 2_645
O1 P1 1.532(3) .
O1 Ca5 2.329(3) 1_655
O2 P1 1.546(3) .
O2 Ca5 2.296(3) 2_655
O2 Ca3 2.415(3) 1_565
O3 P2 1.543(3) .
O3 Ca3 2.422(3) 1_565
O4 P2 1.534(3) .
O4 Ca1 2.330(3) 3_675
O4 Ca4 2.520(3) 1_565
O5 P3 1.547(3) .
O5 Ca4 2.293(3) 1_565
O5 Ca3 2.420(3) 1_565
O6 P3 1.534(3) .
O6 Ca4 2.324(3) 2_655
O6 Ca5 2.528(3) 2_655
O7 P2 1.538(3) 3_675
O7 Ca5 2.983(3) 1_655
O8 P1 1.538(3) 2_745
O8 Ca4 2.984(3) 2_655
O9 P3 1.539(3) 2_645
O9 Ca1 2.984(3) 3_675
O10 P1 1.532(3) 1_545
O10 Ca5 2.325(3) 1_655
O10 Ca1 2.525(4) 1_545
O11 P3 1.531(3) 1_545
O11 Ca4 2.326(3) 2_655
O11 Ca5 2.525(3) 2_645
O12 P2 1.533(3) 1_545
O12 Ca1 2.325(3) 3_675
P1 O10 1.532(3) 1_565
P1 O8 1.538(3) 2_755
P1 Ca3 3.1960(14) 1_565
P1 Ca5 3.3906(12) 2_655
P2 O12 1.533(3) 1_565
P2 O7 1.538(3) 3_675
P2 Ca4 3.0963(11) 1_565
P2 Ca3 3.2004(14) 1_565
P3 O11 1.531(3) 1_565
P3 O9 1.539(3) 2_655
P3 Ca5 3.0983(12) 2_655
P3 Ca3 3.1972(14) 1_565
P3 Ca4 3.3906(12) 1_565
Cl1A Cl1A 0.842(5) 3_565
Cl1A Ca1 2.758(3) 3_675
Cl1A Ca4 2.800(3) 3_565
Cl1A Ca5 3.246(3) 3_565
Cl1A Ca1 3.274(3) 1_445
Cl1B Cl1B 0.730(5) 3_575
Cl1B Ca4 2.800(3) 3_565
Cl1B Ca1 2.835(3) 3_675
Cl1B Ca1 3.198(3) 1_455
Cl1B Ca5 3.226(3) 3_575
Cl1B Ca4 3.230(3) 1_565

loop_
_geom_torsion_atom_site_label_1
_geom_torsion_atom_site_label_2
_geom_torsion_atom_site_label_3
_geom_torsion_atom_site_label_4
_geom_torsion
_geom_torsion_site_symmetry_1
_geom_torsion_site_symmetry_4
O3 Ca1 O1 P1 -75.75(16) . .
O12 Ca1 O1 P1 -8.4(3) 3_675 .
O4 Ca1 O1 P1 -164.99(16) 3_675 .
O10 Ca1 O1 P1 5.82(10) 1_565 .
Cl1A Ca1 O1 P1 68.19(15) 3_675 .
Cl1B Ca1 O1 P1 117.37(16) 3_675 .
O9 Ca1 O1 P1 -169.37(12) 3_675 .
Cl1B Ca1 O1 P1 129.55(17) 1_655 .
Cl1A Ca1 O1 P1 56.81(15) 1_665 .
P2 Ca1 O1 P1 -86.97(14) . .
O3 Ca1 O1 Ca5 125.12(17) . 1_655
O12 Ca1 O1 Ca5 -167.57(14) 3_675 1_655
O4 Ca1 O1 Ca5 35.87(15) 3_675 1_655
O10 Ca1 O1 Ca5 -153.3(2) 1_565 1_655
Cl1A Ca1 O1 Ca5 -90.95(15) 3_675 1_655
Cl1B Ca1 O1 Ca5 -41.76(13) 3_675 1_655
O9 Ca1 O1 Ca5 31.5(3) 3_675 1_655
P1 Ca1 O1 Ca5 -159.1(3) . 1_655
Cl1B Ca1 O1 Ca5 -29.59(12) 1_655 1_655
Cl1A Ca1 O1 Ca5 -102.32(14) 1_665 1_655
P2 Ca1 O1 Ca5 113.89(14) . 1_655
O3 Ca1 O1 Ca2 16.22(11) . .
O12 Ca1 O1 Ca2 83.54(18) 3_675 .
O4 Ca1 O1 Ca2 -73.02(11) 3_675 .
O10 Ca1 O1 Ca2 97.79(14) 1_565 .
Cl1A Ca1 O1 Ca2 160.16(9) 3_675 .
Cl1B Ca1 O1 Ca2 -150.66(11) 3_675 .
O9 Ca1 O1 Ca2 -77.4(2) 3_675 .
P1 Ca1 O1 Ca2 91.97(16) . .
Cl1B Ca1 O1 Ca2 -138.49(12) 1_655 .
Cl1A Ca1 O1 Ca2 148.78(8) 1_665 .
P2 Ca1 O1 Ca2 5.00(9) . .
O7 Ca2 O1 P1 178.73(18) . .
O9 Ca2 O1 P1 -155.93(15) . .
O8 Ca2 O1 P1 -101.68(16) . .
O3 Ca2 O1 P1 80.94(15) . .
O2 Ca2 O1 P1 -6.28(13) . .
O5 Ca2 O1 P1 27.7(2) . .
O6 Ca2 O1 P1 -37.66(18) . .
O4 Ca2 O1 P1 108.41(15) . .
P2 Ca2 O1 P1 91.53(14) . .
P3 Ca2 O1 P1 -5.35(18) . .
O7 Ca2 O1 Ca5 -40.23(12) . 1_655
O9 Ca2 O1 Ca5 -14.9(3) . 1_655
O8 Ca2 O1 Ca5 39.36(13) . 1_655
O3 Ca2 O1 Ca5 -138.03(15) . 1_655
O2 Ca2 O1 Ca5 134.76(17) . 1_655
O5 Ca2 O1 Ca5 168.78(10) . 1_655
O6 Ca2 O1 Ca5 103.38(13) . 1_655
O4 Ca2 O1 Ca5 -110.56(13) . 1_655
P2 Ca2 O1 Ca5 -127.44(11) . 1_655
P1 Ca2 O1 Ca5 141.0(2) . 1_655
P3 Ca2 O1 Ca5 135.69(9) . 1_655
O7 Ca2 O1 Ca1 81.96(12) . .
O9 Ca2 O1 Ca1 107.30(17) . .
O8 Ca2 O1 Ca1 161.55(12) . .
O3 Ca2 O1 Ca1 -15.84(10) . .
O2 Ca2 O1 Ca1 -103.05(14) . .
O5 Ca2 O1 Ca1 -69.03(14) . .
O6 Ca2 O1 Ca1 -134.44(10) . .
O4 Ca2 O1 Ca1 11.63(14) . .
P2 Ca2 O1 Ca1 -5.25(9) . .
P1 Ca2 O1 Ca1 -96.78(16) . .
P3 Ca2 O1 Ca1 -102.12(10) . .
O7 Ca2 O2 P1 12.3(2) . .
O9 Ca2 O2 P1 151.55(18) . .
O8 Ca2 O2 P1 86.93(16) . .
O3 Ca2 O2 P1 -66.54(16) . .
O5 Ca2 O2 P1 -145.05(18) . .
O6 Ca2 O2 P1 156.46(19) . .
O4 Ca2 O2 P1 -95.13(18) . .
O1 Ca2 O2 P1 6.44(13) . .
P2 Ca2 O2 P1 -82.13(15) . .
P3 Ca2 O2 P1 -172.70(18) . .
O7 Ca2 O2 Ca5 -124.88(14) . 2_655
O9 Ca2 O2 Ca5 14.3(3) . 2_655
O8 Ca2 O2 Ca5 -50.29(14) . 2_655
O3 Ca2 O2 Ca5 156.24(15) . 2_655
O5 Ca2 O2 Ca5 77.73(14) . 2_655
O6 Ca2 O2 Ca5 19.24(12) . 2_655
O4 Ca2 O2 Ca5 127.65(13) . 2_655
O1 Ca2 O2 Ca5 -130.78(18) . 2_655
P2 Ca2 O2 Ca5 140.65(11) . 2_655
P1 Ca2 O2 Ca5 -137.2(3) . 2_655
P3 Ca2 O2 Ca5 50.08(10) . 2_655
O7 Ca2 O2 Ca3 118.15(12) . 1_565
O9 Ca2 O2 Ca3 -102.6(2) . 1_565
O8 Ca2 O2 Ca3 -167.26(10) . 1_565
O3 Ca2 O2 Ca3 39.27(9) . 1_565
O5 Ca2 O2 Ca3 -39.25(9) . 1_565
O6 Ca2 O2 Ca3 -97.74(11) . 1_565
O4 Ca2 O2 Ca3 10.68(14) . 1_565
O1 Ca2 O2 Ca3 112.25(13) . 1_565
P2 Ca2 O2 Ca3 23.67(8) . 1_565
P1 Ca2 O2 Ca3 105.81(17) . 1_565
P3 Ca2 O2 Ca3 -66.89(7) . 1_565
O12 Ca1 O3 P2 66.8(2) 3_675 .
O4 Ca1 O3 P2 -66.6(2) 3_675 .
O1 Ca1 O3 P2 -149.5(3) . .
O10 Ca1 O3 P2 149.7(3) 1_565 .
Cl1A Ca1 O3 P2 129.5(2) 3_675 .
Cl1B Ca1 O3 P2 -128.7(2) 3_675 .
O9 Ca1 O3 P2 0.1(3) 3_675 .
P1 Ca1 O3 P2 -179.9(3) . .
Cl1B Ca1 O3 P2 -116.8(2) 1_655 .
Cl1A Ca1 O3 P2 117.0(2) 1_665 .
O12 Ca1 O3 Ca3 -63.32(15) 3_675 1_565
O4 Ca1 O3 Ca3 163.29(15) 3_675 1_565
O1 Ca1 O3 Ca3 80.34(14) . 1_565
O10 Ca1 O3 Ca3 19.58(13) 1_565 1_565
Cl1A Ca1 O3 Ca3 -0.6(3) 3_675 1_565
Cl1B Ca1 O3 Ca3 101.2(2) 3_675 1_565
O9 Ca1 O3 Ca3 -130.01(13) 3_675 1_565
P1 Ca1 O3 Ca3 49.98(10) . 1_565
Cl1B Ca1 O3 Ca3 113.12(15) 1_655 1_565
Cl1A Ca1 O3 Ca3 -13.1(2) 1_665 1_565
P2 Ca1 O3 Ca3 -130.1(3) . 1_565
O12 Ca1 O3 Ca2 -164.02(15) 3_675 .
O4 Ca1 O3 Ca2 62.59(15) 3_675 .
O1 Ca1 O3 Ca2 -20.35(13) . .
O10 Ca1 O3 Ca2 -81.12(14) 1_565 .
Cl1A Ca1 O3 Ca2 -101.3(2) 3_675 .
Cl1B Ca1 O3 Ca2 0.5(2) 3_675 .
O9 Ca1 O3 Ca2 129.29(12) 3_675 .
P1 Ca1 O3 Ca2 -50.72(10) . .
Cl1B Ca1 O3 Ca2 12.4(2) 1_655 .
Cl1A Ca1 O3 Ca2 -113.81(15) 1_665 .
P2 Ca1 O3 Ca2 129.2(3) . .
O7 Ca2 O3 P2 87.09(16) . .
O9 Ca2 O3 P2 12.6(2) . .
O8 Ca2 O3 P2 151.45(18) . .
O2 Ca2 O3 P2 -144.93(18) . .
O5 Ca2 O3 P2 -66.43(16) . .
O6 Ca2 O3 P2 -94.82(18) . .
O4 Ca2 O3 P2 6.48(13) . .
O1 Ca2 O3 P2 156.65(19) . .
P1 Ca2 O3 P2 -172.55(18) . .
P3 Ca2 O3 P2 -82.04(15) . .
O7 Ca2 O3 Ca1 -50.49(14) . .
O9 Ca2 O3 Ca1 -124.97(13) . .
O8 Ca2 O3 Ca1 13.9(3) . .
O2 Ca2 O3 Ca1 77.49(13) . .
O5 Ca2 O3 Ca1 156.00(15) . .
O6 Ca2 O3 Ca1 127.61(13) . .
O4 Ca2 O3 Ca1 -131.10(18) . .
O1 Ca2 O3 Ca1 19.07(12) . .
P2 Ca2 O3 Ca1 -137.6(3) . .
P1 Ca2 O3 Ca1 49.87(10) . .
P3 Ca2 O3 Ca1 140.39(11) . .
O7 Ca2 O3 Ca3 -167.12(10) . 1_565
O9 Ca2 O3 Ca3 118.40(12) . 1_565
O8 Ca2 O3 Ca3 -102.8(2) . 1_565
O2 Ca2 O3 Ca3 -39.14(9) . 1_565
O5 Ca2 O3 Ca3 39.36(9) . 1_565
O6 Ca2 O3 Ca3 10.97(14) . 1_565
O4 Ca2 O3 Ca3 112.27(13) . 1_565
O1 Ca2 O3 Ca3 -97.57(11) . 1_565
P2 Ca2 O3 Ca3 105.79(17) . 1_565
P1 Ca2 O3 Ca3 -66.76(7) . 1_565
P3 Ca2 O3 Ca3 23.75(8) . 1_565
O7 Ca2 O4 P2 -101.50(15) . .
O9 Ca2 O4 P2 178.92(17) . .
O8 Ca2 O4 P2 -155.81(15) . .
O3 Ca2 O4 P2 -6.29(12) . .
O2 Ca2 O4 P2 27.84(19) . .
O5 Ca2 O4 P2 80.93(15) . .
O6 Ca2 O4 P2 108.64(15) . .
O1 Ca2 O4 P2 -37.49(17) . .
P1 Ca2 O4 P2 -5.25(18) . .
P3 Ca2 O4 P2 91.58(13) . .
O7 Ca2 O4 Ca1 39.35(12) . 3_675
O9 Ca2 O4 Ca1 -40.24(12) . 3_675
O8 Ca2 O4 Ca1 -15.0(2) . 3_675
O3 Ca2 O4 Ca1 134.55(17) . 3_675
O2 Ca2 O4 Ca1 168.69(10) . 3_675
O5 Ca2 O4 Ca1 -138.22(15) . 3_675
O6 Ca2 O4 Ca1 -110.51(12) . 3_675
O1 Ca2 O4 Ca1 103.36(13) . 3_675
P2 Ca2 O4 Ca1 140.8(2) . 3_675
P1 Ca2 O4 Ca1 135.60(8) . 3_675
P3 Ca2 O4 Ca1 -127.57(10) . 3_675
O7 Ca2 O4 Ca4 161.72(12) . 1_565
O9 Ca2 O4 Ca4 82.14(12) . 1_565
O8 Ca2 O4 Ca4 107.41(17) . 1_565
O3 Ca2 O4 Ca4 -103.07(14) . 1_565
O2 Ca2 O4 Ca4 -68.94(14) . 1_565
O5 Ca2 O4 Ca4 -15.85(10) . 1_565
O6 Ca2 O4 Ca4 11.86(14) . 1_565
O1 Ca2 O4 Ca4 -134.26(10) . 1_565
P2 Ca2 O4 Ca4 -96.78(16) . 1_565
P1 Ca2 O4 Ca4 -102.02(9) . 1_565
P3 Ca2 O4 Ca4 -5.20(9) . 1_565
O7 Ca2 O5 P3 151.76(18) . .
O9 Ca2 O5 P3 87.13(16) . .
O8 Ca2 O5 P3 12.6(2) . .
O3 Ca2 O5 P3 -145.00(17) . .
O2 Ca2 O5 P3 -66.43(16) . .
O6 Ca2 O5 P3 6.69(13) . .
O4 Ca2 O5 P3 156.58(19) . .
O1 Ca2 O5 P3 -94.94(18) . .
P2 Ca2 O5 P3 -172.55(18) . .
P1 Ca2 O5 P3 -82.01(15) . .
O7 Ca2 O5 Ca4 14.3(3) . 1_565
O9 Ca2 O5 Ca4 -50.37(14) . 1_565
O8 Ca2 O5 Ca4 -124.92(13) . 1_565
O3 Ca2 O5 Ca4 77.51(14) . 1_565
O2 Ca2 O5 Ca4 156.07(15) . 1_565
O6 Ca2 O5 Ca4 -130.81(18) . 1_565
O4 Ca2 O5 Ca4 19.08(12) . 1_565
O1 Ca2 O5 Ca4 127.56(14) . 1_565
P2 Ca2 O5 Ca4 49.95(10) . 1_565
P1 Ca2 O5 Ca4 140.50(11) . 1_565
P3 Ca2 O5 Ca4 -137.5(2) . 1_565
O7 Ca2 O5 Ca3 -102.6(2) . 1_565
O9 Ca2 O5 Ca3 -167.28(10) . 1_565
O8 Ca2 O5 Ca3 118.17(12) . 1_565
O3 Ca2 O5 Ca3 -39.40(9) . 1_565
O2 Ca2 O5 Ca3 39.16(9) . 1_565
O6 Ca2 O5 Ca3 112.28(13) . 1_565
O4 Ca2 O5 Ca3 -97.83(11) . 1_565
O1 Ca2 O5 Ca3 10.65(14) . 1_565
P2 Ca2 O5 Ca3 -66.96(7) . 1_565
P1 Ca2 O5 Ca3 23.59(8) . 1_565
P3 Ca2 O5 Ca3 105.59(17) . 1_565
O7 Ca2 O6 P3 -156.05(15) . .
O9 Ca2 O6 P3 -101.91(15) . .
O8 Ca2 O6 P3 178.48(17) . .
O3 Ca2 O6 P3 27.33(19) . .
O2 Ca2 O6 P3 80.56(15) . .
O5 Ca2 O6 P3 -6.52(12) . .
O4 Ca2 O6 P3 -37.94(17) . .
O1 Ca2 O6 P3 108.18(15) . .
P2 Ca2 O6 P3 -5.70(17) . .
P1 Ca2 O6 P3 91.25(13) . .
O7 Ca2 O6 Ca4 -14.7(2) . 2_655
O9 Ca2 O6 Ca4 39.46(12) . 2_655
O8 Ca2 O6 Ca4 -40.15(12) . 2_655
O3 Ca2 O6 Ca4 168.70(10) . 2_655
O2 Ca2 O6 Ca4 -138.08(15) . 2_655
O5 Ca2 O6 Ca4 134.85(16) . 2_655
O4 Ca2 O6 Ca4 103.43(13) . 2_655
O1 Ca2 O6 Ca4 -110.45(12) . 2_655
P2 Ca2 O6 Ca4 135.67(9) . 2_655
P1 Ca2 O6 Ca4 -127.38(10) . 2_655
P3 Ca2 O6 Ca4 141.4(2) . 2_655
O7 Ca2 O6 Ca5 107.44(17) . 2_655
O9 Ca2 O6 Ca5 161.58(12) . 2_655
O8 Ca2 O6 Ca5 81.97(12) . 2_655
O3 Ca2 O6 Ca5 -69.18(14) . 2_655
O2 Ca2 O6 Ca5 -15.96(10) . 2_655
O5 Ca2 O6 Ca5 -103.03(14) . 2_655
O4 Ca2 O6 Ca5 -134.45(10) . 2_655
O1 Ca2 O6 Ca5 11.67(14) . 2_655
P2 Ca2 O6 Ca5 -102.21(10) . 2_655
P1 Ca2 O6 Ca5 -5.26(9) . 2_655
P3 Ca2 O6 Ca5 -96.51(16) . 2_655
O9 Ca2 O7 P2 115.7(2) . 3_675
O8 Ca2 O7 P2 -164.5(2) . 3_675
O3 Ca2 O7 P2 -11.9(2) . 3_675
O2 Ca2 O7 P2 -83.8(2) . 3_675
O5 Ca2 O7 P2 48.0(4) . 3_675
O6 Ca2 O7 P2 170.92(18) . 3_675
O4 Ca2 O7 P2 43.5(2) . 3_675
O1 Ca2 O7 P2 -78.6(2) . 3_675
P2 Ca2 O7 P2 15.7(2) . 3_675
P1 Ca2 O7 P2 -78.0(2) . 3_675
P3 Ca2 O7 P2 116.1(3) . 3_675
O9 Ca2 O7 Ca3 -39.92(9) . .
O8 Ca2 O7 Ca3 39.94(9) . .
O3 Ca2 O7 Ca3 -167.46(10) . .
O2 Ca2 O7 Ca3 120.62(12) . .
O5 Ca2 O7 Ca3 -107.6(2) . .
O6 Ca2 O7 Ca3 15.3(2) . .
O4 Ca2 O7 Ca3 -112.09(10) . .
O1 Ca2 O7 Ca3 125.77(11) . .
P2 Ca2 O7 Ca3 -139.92(7) . .
P1 Ca2 O7 Ca3 126.39(7) . .
P3 Ca2 O7 Ca3 -39.5(4) . .
O9 Ca2 O7 Ca5 -136.04(11) . 1_655
O8 Ca2 O7 Ca5 -56.18(10) . 1_655
O3 Ca2 O7 Ca5 96.42(10) . 1_655
O2 Ca2 O7 Ca5 24.50(16) . 1_655
O5 Ca2 O7 Ca5 156.30(18) . 1_655
O6 Ca2 O7 Ca5 -80.79(19) . 1_655
O4 Ca2 O7 Ca5 151.79(11) . 1_655
O1 Ca2 O7 Ca5 29.65(9) . 1_655
P2 Ca2 O7 Ca5 123.96(8) . 1_655
P1 Ca2 O7 Ca5 30.27(9) . 1_655
P3 Ca2 O7 Ca5 -135.6(3) . 1_655
O9 Ca3 O7 P2 -116.3(2) . 3_675
O8 Ca3 O7 P2 164.4(2) . 3_675
O2 Ca3 O7 P2 84.8(2) 1_545 3_675
O5 Ca3 O7 P2 -51.0(4) 1_545 3_675
O3 Ca3 O7 P2 11.4(2) 1_545 3_675
O10 Ca3 O7 P2 78.7(2) . 3_675
O12 Ca3 O7 P2 -44.2(2) . 3_675
O11 Ca3 O7 P2 -170.73(18) . 3_675
P1 Ca3 O7 P2 78.2(2) 1_545 3_675
P3 Ca3 O7 P2 -119.4(3) 1_545 3_675
P2 Ca3 O7 P2 -16.3(2) 1_545 3_675
O9 Ca3 O7 Ca2 39.63(9) . .
O8 Ca3 O7 Ca2 -39.68(9) . .
O2 Ca3 O7 Ca2 -119.28(12) 1_545 .
O5 Ca3 O7 Ca2 104.8(2) 1_545 .
O3 Ca3 O7 Ca2 167.25(10) 1_545 .
O10 Ca3 O7 Ca2 -125.40(11) . .
O12 Ca3 O7 Ca2 111.68(10) . .
O11 Ca3 O7 Ca2 -14.8(2) . .
P1 Ca3 O7 Ca2 -125.87(7) 1_545 .
P3 Ca3 O7 Ca2 36.5(4) 1_545 .
P2 Ca3 O7 Ca2 139.59(7) 1_545 .
O9 Ca3 O7 Ca5 135.86(11) . 1_655
O8 Ca3 O7 Ca5 56.55(10) . 1_655
O2 Ca3 O7 Ca5 -23.05(16) 1_545 1_655
O5 Ca3 O7 Ca5 -158.92(18) 1_545 1_655
O3 Ca3 O7 Ca5 -96.52(10) 1_545 1_655
O10 Ca3 O7 Ca5 -29.17(9) . 1_655
O12 Ca3 O7 Ca5 -152.09(11) . 1_655
O11 Ca3 O7 Ca5 81.38(18) . 1_655
P1 Ca3 O7 Ca5 -29.64(9) 1_545 1_655
P3 Ca3 O7 Ca5 132.7(3) 1_545 1_655
P2 Ca3 O7 Ca5 -124.19(8) 1_545 1_655
O7 Ca2 O8 P1 116.0(2) . 2_745
O9 Ca2 O8 P1 -164.2(2) . 2_745
O3 Ca2 O8 P1 48.6(4) . 2_745
O2 Ca2 O8 P1 -11.6(2) . 2_745
O5 Ca2 O8 P1 -83.6(2) . 2_745
O6 Ca2 O8 P1 -78.4(2) . 2_745
O4 Ca2 O8 P1 171.42(18) . 2_745
O1 Ca2 O8 P1 43.8(2) . 2_745
P2 Ca2 O8 P1 116.5(3) . 2_745
P1 Ca2 O8 P1 16.0(2) . 2_745
P3 Ca2 O8 P1 -77.7(2) . 2_745
O7 Ca2 O8 Ca3 -39.99(9) . .
O9 Ca2 O8 Ca3 39.87(9) . .
O3 Ca2 O8 Ca3 -107.3(2) . .
O2 Ca2 O8 Ca3 -167.55(10) . .
O5 Ca2 O8 Ca3 120.49(12) . .
O6 Ca2 O8 Ca3 125.63(11) . .
O4 Ca2 O8 Ca3 15.5(2) . .
O1 Ca2 O8 Ca3 -112.20(10) . .
P2 Ca2 O8 Ca3 -39.4(4) . .
P1 Ca2 O8 Ca3 -139.97(7) . .
P3 Ca2 O8 Ca3 126.37(7) . .
O7 Ca2 O8 Ca4 -136.15(11) . 2_655
O9 Ca2 O8 Ca4 -56.29(10) . 2_655
O3 Ca2 O8 Ca4 156.50(18) . 2_655
O2 Ca2 O8 Ca4 96.29(10) . 2_655
O5 Ca2 O8 Ca4 24.33(16) . 2_655
O6 Ca2 O8 Ca4 29.47(9) . 2_655
O4 Ca2 O8 Ca4 -80.70(19) . 2_655
O1 Ca2 O8 Ca4 151.64(11) . 2_655
P2 Ca2 O8 Ca4 -135.6(3) . 2_655
P1 Ca2 O8 Ca4 123.87(8) . 2_655
P3 Ca2 O8 Ca4 30.21(9) . 2_655
O9 Ca3 O8 P1 164.4(2) . 2_745
O7 Ca3 O8 P1 -116.4(2) . 2_745
O2 Ca3 O8 P1 11.4(2) 1_545 2_745
O5 Ca3 O8 P1 84.8(2) 1_545 2_745
O3 Ca3 O8 P1 -51.1(4) 1_545 2_745
O10 Ca3 O8 P1 -44.4(2) . 2_745
O12 Ca3 O8 P1 -170.85(18) . 2_745
O11 Ca3 O8 P1 78.6(2) . 2_745
P1 Ca3 O8 P1 -16.4(2) 1_545 2_745
P3 Ca3 O8 P1 78.2(2) 1_545 2_745
P2 Ca3 O8 P1 -119.3(3) 1_545 2_745
O9 Ca3 O8 Ca2 -39.55(9) . .
O7 Ca3 O8 Ca2 39.61(9) . .
O2 Ca3 O8 Ca2 167.38(10) 1_545 .
O5 Ca3 O8 Ca2 -119.22(12) 1_545 .
O3 Ca3 O8 Ca2 105.0(2) 1_545 .
O10 Ca3 O8 Ca2 111.67(10) . .
O12 Ca3 O8 Ca2 -14.8(2) . .
O11 Ca3 O8 Ca2 -125.33(11) . .
P1 Ca3 O8 Ca2 139.62(7) 1_545 .
P3 Ca3 O8 Ca2 -125.81(7) 1_545 .
P2 Ca3 O8 Ca2 36.7(3) 1_545 .
O9 Ca3 O8 Ca4 56.56(10) . 2_655
O7 Ca3 O8 Ca4 135.72(11) . 2_655
O2 Ca3 O8 Ca4 -96.51(10) 1_545 2_655
O5 Ca3 O8 Ca4 -23.11(16) 1_545 2_655
O3 Ca3 O8 Ca4 -158.92(18) 1_545 2_655
O10 Ca3 O8 Ca4 -152.22(11) . 2_655
O12 Ca3 O8 Ca4 81.29(18) . 2_655
O11 Ca3 O8 Ca4 -29.22(9) . 2_655
P1 Ca3 O8 Ca4 -124.27(8) 1_545 2_655
P3 Ca3 O8 Ca4 -29.70(9) 1_545 2_655
P2 Ca3 O8 Ca4 132.8(3) 1_545 2_655
O7 Ca2 O9 P3 -164.2(2) . 2_645
O8 Ca2 O9 P3 115.9(2) . 2_645
O3 Ca2 O9 P3 -83.7(2) . 2_645
O2 Ca2 O9 P3 48.3(4) . 2_645
O5 Ca2 O9 P3 -11.7(2) . 2_645
O6 Ca2 O9 P3 43.7(2) . 2_645
O4 Ca2 O9 P3 -78.4(2) . 2_645
O1 Ca2 O9 P3 171.30(18) . 2_645
P2 Ca2 O9 P3 -77.8(2) . 2_645
P1 Ca2 O9 P3 116.6(3) . 2_645
P3 Ca2 O9 P3 15.9(2) . 2_645
O7 Ca2 O9 Ca3 39.99(9) . .
O8 Ca2 O9 Ca3 -39.88(9) . .
O3 Ca2 O9 Ca3 120.49(12) . .
O2 Ca2 O9 Ca3 -107.5(2) . .
O5 Ca2 O9 Ca3 -167.52(10) . .
O6 Ca2 O9 Ca3 -112.12(10) . .
O4 Ca2 O9 Ca3 125.85(11) . .
O1 Ca2 O9 Ca3 15.5(2) . .
P2 Ca2 O9 Ca3 126.37(7) . .
P1 Ca2 O9 Ca3 -39.2(4) . .
P3 Ca2 O9 Ca3 -139.91(7) . .
O7 Ca2 O9 Ca1 -56.22(10) . 3_675
O8 Ca2 O9 Ca1 -136.09(11) . 3_675
O3 Ca2 O9 Ca1 24.28(16) . 3_675
O2 Ca2 O9 Ca1 156.27(18) . 3_675
O5 Ca2 O9 Ca1 96.26(10) . 3_675
O6 Ca2 O9 Ca1 151.67(11) . 3_675
O4 Ca2 O9 Ca1 29.64(9) . 3_675
O1 Ca2 O9 Ca1 -80.7(2) . 3_675
P2 Ca2 O9 Ca1 30.16(9) . 3_675
P1 Ca2 O9 Ca1 -135.4(3) . 3_675
P3 Ca2 O9 Ca1 123.88(8) . 3_675
O8 Ca3 O9 P3 -116.3(2) . 2_645
O7 Ca3 O9 P3 164.5(2) . 2_645
O2 Ca3 O9 P3 -50.9(4) 1_545 2_645
O5 Ca3 O9 P3 11.5(2) 1_545 2_645
O3 Ca3 O9 P3 84.8(2) 1_545 2_645
O10 Ca3 O9 P3 -170.83(19) . 2_645
O12 Ca3 O9 P3 78.7(2) . 2_645
O11 Ca3 O9 P3 -44.2(2) . 2_645
P1 Ca3 O9 P3 -119.5(3) 1_545 2_645
P3 Ca3 O9 P3 -16.3(2) 1_545 2_645
P2 Ca3 O9 P3 78.2(2) 1_545 2_645
O8 Ca3 O9 Ca2 39.60(9) . .
O7 Ca3 O9 Ca2 -39.61(9) . .
O2 Ca3 O9 Ca2 104.9(2) 1_545 .
O5 Ca3 O9 Ca2 167.38(10) 1_545 .
O3 Ca3 O9 Ca2 -119.34(12) 1_545 .
O10 Ca3 O9 Ca2 -15.0(2) . .
O12 Ca3 O9 Ca2 -125.41(11) . .
O11 Ca3 O9 Ca2 111.67(10) . .
P1 Ca3 O9 Ca2 36.4(4) 1_545 .
P3 Ca3 O9 Ca2 139.59(7) 1_545 .
P2 Ca3 O9 Ca2 -125.89(7) 1_545 .
O8 Ca3 O9 Ca1 135.87(11) . 3_675
O7 Ca3 O9 Ca1 56.65(10) . 3_675
O2 Ca3 O9 Ca1 -158.80(18) 1_545 3_675
O5 Ca3 O9 Ca1 -96.35(10) 1_545 3_675
O3 Ca3 O9 Ca1 -23.08(16) 1_545 3_675
O10 Ca3 O9 Ca1 81.31(19) . 3_675
O12 Ca3 O9 Ca1 -29.15(9) . 3_675
O11 Ca3 O9 Ca1 -152.06(11) . 3_675
P1 Ca3 O9 Ca1 132.6(3) 1_545 3_675
P3 Ca3 O9 Ca1 -124.15(8) 1_545 3_675
P2 Ca3 O9 Ca1 -29.62(9) 1_545 3_675
O9 Ca3 O10 P1 155.51(15) . 1_545
O8 Ca3 O10 P1 102.24(16) . 1_545
O7 Ca3 O10 P1 -179.02(18) . 1_545
O2 Ca3 O10 P1 6.90(13) 1_545 1_545
O5 Ca3 O10 P1 -27.4(2) 1_545 1_545
O3 Ca3 O10 P1 -81.34(15) 1_545 1_545
O12 Ca3 O10 P1 -109.65(15) . 1_545
O11 Ca3 O10 P1 39.05(18) . 1_545
P3 Ca3 O10 P1 6.44(18) 1_545 1_545
P2 Ca3 O10 P1 -92.03(14) 1_545 1_545
O9 Ca3 O10 Ca5 14.3(3) . 1_655
O8 Ca3 O10 Ca5 -38.93(13) . 1_655
O7 Ca3 O10 Ca5 39.81(12) . 1_655
O2 Ca3 O10 Ca5 -134.27(18) 1_545 1_655
O5 Ca3 O10 Ca5 -168.55(11) 1_545 1_655
O3 Ca3 O10 Ca5 137.49(16) 1_545 1_655
O12 Ca3 O10 Ca5 109.18(13) . 1_655
O11 Ca3 O10 Ca5 -102.13(13) . 1_655
P1 Ca3 O10 Ca5 -141.2(2) 1_545 1_655
P3 Ca3 O10 Ca5 -134.74(9) 1_545 1_655
P2 Ca3 O10 Ca5 126.80(11) 1_545 1_655
O9 Ca3 O10 Ca1 -107.95(17) . 1_545
O8 Ca3 O10 Ca1 -161.22(12) . 1_545
O7 Ca3 O10 Ca1 -82.48(12) . 1_545
O2 Ca3 O10 Ca1 103.44(14) 1_545 1_545
O5 Ca3 O10 Ca1 69.16(15) 1_545 1_545
O3 Ca3 O10 Ca1 15.20(10) 1_545 1_545
O12 Ca3 O10 Ca1 -13.12(14) . 1_545
O11 Ca3 O10 Ca1 135.58(10) . 1_545
P1 Ca3 O10 Ca1 96.53(16) 1_545 1_545
P3 Ca3 O10 Ca1 102.97(10) 1_545 1_545
P2 Ca3 O10 Ca1 4.51(9) 1_545 1_545
O9 Ca3 O11 P3 102.19(15) . 1_545
O8 Ca3 O11 P3 -179.02(17) . 1_545
O7 Ca3 O11 P3 155.33(15) . 1_545
O2 Ca3 O11 P3 -81.42(15) 1_545 1_545
O5 Ca3 O11 P3 6.90(12) 1_545 1_545
O3 Ca3 O11 P3 -27.26(19) 1_545 1_545
O10 Ca3 O11 P3 -109.74(15) . 1_545
O12 Ca3 O11 P3 38.96(17) . 1_545
P1 Ca3 O11 P3 -92.11(13) 1_545 1_545
P2 Ca3 O11 P3 6.36(17) 1_545 1_545
O9 Ca3 O11 Ca4 -38.94(12) . 2_655
O8 Ca3 O11 Ca4 39.85(12) . 2_655
O7 Ca3 O11 Ca4 14.2(2) . 2_655
O2 Ca3 O11 Ca4 137.46(15) 1_545 2_655
O5 Ca3 O11 Ca4 -134.23(16) 1_545 2_655
O3 Ca3 O11 Ca4 -168.38(10) 1_545 2_655
O10 Ca3 O11 Ca4 109.14(12) . 2_655
O12 Ca3 O11 Ca4 -102.16(13) . 2_655
P1 Ca3 O11 Ca4 126.77(10) 1_545 2_655
P3 Ca3 O11 Ca4 -141.1(2) 1_545 2_655
P2 Ca3 O11 Ca4 -134.77(9) 1_545 2_655
O9 Ca3 O11 Ca5 -161.16(12) . 2_645
O8 Ca3 O11 Ca5 -82.37(12) . 2_645
O7 Ca3 O11 Ca5 -108.02(17) . 2_645
O2 Ca3 O11 Ca5 15.23(10) 1_545 2_645
O5 Ca3 O11 Ca5 103.55(14) 1_545 2_645
O3 Ca3 O11 Ca5 69.39(14) 1_545 2_645
O10 Ca3 O11 Ca5 -13.09(14) . 2_645
O12 Ca3 O11 Ca5 135.61(10) . 2_645
P1 Ca3 O11 Ca5 4.54(9) 1_545 2_645
P3 Ca3 O11 Ca5 96.65(16) 1_545 2_645
P2 Ca3 O11 Ca5 103.01(10) 1_545 2_645
O5 Ca4 O12 P2 75.96(17) 1_545 1_545
O6 Ca4 O12 P2 165.01(18) 2_645 1_545
O11 Ca4 O12 P2 8.6(3) 2_645 1_545
O4 Ca4 O12 P2 -5.65(11) 1_545 1_545
Cl1B Ca4 O12 P2 -66.92(16) 3_565 1_545
Cl1A Ca4 O12 P2 -116.41(17) 3_565 1_545
O8 Ca4 O12 P2 169.47(13) 2_645 1_545
Cl1B Ca4 O12 P2 -57.37(16) 1_545 1_545
Cl1A Ca4 O12 P2 -129.81(18) . 1_545
P3 Ca4 O12 P2 87.14(15) 1_545 1_545
O5 Ca4 O12 Ca1 -125.33(18) 1_545 3_675
O6 Ca4 O12 Ca1 -36.27(16) 2_645 3_675
O11 Ca4 O12 Ca1 167.36(15) 2_645 3_675
O4 Ca4 O12 Ca1 153.1(2) 1_545 3_675
Cl1B Ca4 O12 Ca1 91.79(16) 3_565 3_675
Cl1A Ca4 O12 Ca1 42.31(14) 3_565 3_675
O8 Ca4 O12 Ca1 -31.8(3) 2_645 3_675
P2 Ca4 O12 Ca1 158.7(3) 1_545 3_675
Cl1B Ca4 O12 Ca1 101.34(15) 1_545 3_675
Cl1A Ca4 O12 Ca1 28.91(13) . 3_675
P3 Ca4 O12 Ca1 -114.15(15) 1_545 3_675
O5 Ca4 O12 Ca3 -15.44(11) 1_545 .
O6 Ca4 O12 Ca3 73.62(12) 2_645 .
O11 Ca4 O12 Ca3 -82.75(19) 2_645 .
O4 Ca4 O12 Ca3 -97.05(15) 1_545 .
Cl1B Ca4 O12 Ca3 -158.32(9) 3_565 .
Cl1A Ca4 O12 Ca3 152.19(11) 3_565 .
O8 Ca4 O12 Ca3 78.1(2) 2_645 .
P2 Ca4 O12 Ca3 -91.40(16) 1_545 .
Cl1B Ca4 O12 Ca3 -148.77(8) 1_545 .
Cl1A Ca4 O12 Ca3 138.79(12) . .
P3 Ca4 O12 Ca3 -4.26(9) 1_545 .
O9 Ca3 O12 P2 -179.02(17) . 1_545
O8 Ca3 O12 P2 155.41(15) . 1_545
O7 Ca3 O12 P2 102.30(15) . 1_545
O2 Ca3 O12 P2 -27.3(2) 1_545 1_545
O5 Ca3 O12 P2 -81.36(15) 1_545 1_545
O3 Ca3 O12 P2 6.87(12) 1_545 1_545
O10 Ca3 O12 P2 39.08(17) . 1_545
O11 Ca3 O12 P2 -109.63(15) . 1_545
P1 Ca3 O12 P2 6.44(18) 1_545 1_545
P3 Ca3 O12 P2 -92.06(13) 1_545 1_545
O9 Ca3 O12 Ca1 39.80(12) . 3_675
O8 Ca3 O12 Ca1 14.2(2) . 3_675
O7 Ca3 O12 Ca1 -38.87(13) . 3_675
O2 Ca3 O12 Ca1 -168.48(10) 1_545 3_675
O5 Ca3 O12 Ca1 137.46(15) 1_545 3_675
O3 Ca3 O12 Ca1 -134.30(17) 1_545 3_675
O10 Ca3 O12 Ca1 -102.09(13) . 3_675
O11 Ca3 O12 Ca1 109.19(12) . 3_675
P1 Ca3 O12 Ca1 -134.74(9) 1_545 3_675
P3 Ca3 O12 Ca1 126.76(10) 1_545 3_675
P2 Ca3 O12 Ca1 -141.2(2) 1_545 3_675
O9 Ca3 O12 Ca4 -82.45(11) . .
O8 Ca3 O12 Ca4 -108.01(17) . .
O7 Ca3 O12 Ca4 -161.13(12) . .
O2 Ca3 O12 Ca4 69.27(14) 1_545 .
O5 Ca3 O12 Ca4 15.21(10) 1_545 .
O3 Ca3 O12 Ca4 103.45(14) 1_545 .
O10 Ca3 O12 Ca4 135.66(10) . .
O11 Ca3 O12 Ca4 -13.06(14) . .
P1 Ca3 O12 Ca4 103.01(9) 1_545 .
P3 Ca3 O12 Ca4 4.51(9) 1_545 .
P2 Ca3 O12 Ca4 96.57(16) 1_545 .
Ca5 O1 P1 O10 143.2(3) 1_655 1_565
Ca1 O1 P1 O10 -8.61(15) . 1_565
Ca2 O1 P1 O10 -105.63(15) . 1_565
Ca5 O1 P1 O8 19.4(3) 1_655 2_755
Ca1 O1 P1 O8 -132.37(15) . 2_755
Ca2 O1 P1 O8 130.60(14) . 2_755
Ca5 O1 P1 O2 -102.5(3) 1_655 .
Ca1 O1 P1 O2 105.65(15) . .
Ca2 O1 P1 O2 8.62(17) . .
Ca5 O1 P1 Ca1 151.8(3) 1_655 .
Ca2 O1 P1 Ca1 -97.03(12) . .
Ca5 O1 P1 Ca3 -152.0(2) 1_655 1_565
Ca1 O1 P1 Ca3 56.17(13) . 1_565
Ca2 O1 P1 Ca3 -40.86(12) . 1_565
Ca5 O1 P1 Ca2 -111.2(3) 1_655 .
Ca1 O1 P1 Ca2 97.03(12) . .
Ca5 O1 P1 Ca5 -67.9(3) 1_655 2_655
Ca1 O1 P1 Ca5 140.31(7) . 2_655
Ca2 O1 P1 Ca5 43.29(15) . 2_655
Ca5 O1 P1 Ca4 66.8(3) 1_655 1_665
Ca1 O1 P1 Ca4 -85.05(9) . 1_665
Ca2 O1 P1 Ca4 177.92(10) . 1_665
Ca5 O2 P1 O10 -122.8(2) 2_655 1_565
Ca3 O2 P1 O10 11.2(2) 1_565 1_565
Ca2 O2 P1 O10 104.60(19) . 1_565
Ca5 O2 P1 O1 122.4(2) 2_655 .
Ca3 O2 P1 O1 -103.58(19) 1_565 .
Ca2 O2 P1 O1 -10.2(2) . .
Ca5 O2 P1 O8 -0.1(3) 2_655 2_755
Ca3 O2 P1 O8 133.92(18) 1_565 2_755
Ca2 O2 P1 O8 -132.72(18) . 2_755
Ca5 O2 P1 Ca1 179.79(14) 2_655 .
Ca3 O2 P1 Ca1 -46.18(17) 1_565 .
Ca2 O2 P1 Ca1 47.18(17) . .
Ca5 O2 P1 Ca3 -134.0(3) 2_655 1_565
Ca2 O2 P1 Ca3 93.36(14) . 1_565
Ca5 O2 P1 Ca2 132.6(3) 2_655 .
Ca3 O2 P1 Ca2 -93.36(14) 1_565 .
Ca3 O2 P1 Ca5 134.0(3) 1_565 2_655
Ca2 O2 P1 Ca5 -132.6(3) . 2_655
Ca5 O2 P1 Ca4 -0.8(9) 2_655 1_665
Ca3 O2 P1 Ca4 133.2(6) 1_565 1_665
Ca2 O2 P1 Ca4 -133.4(6) . 1_665
O3 Ca1 P1 O10 -95.00(18) . 1_565
O12 Ca1 P1 O10 -15.92(18) 3_675 1_565
O4 Ca1 P1 O10 -174.19(18) 3_675 1_565
O1 Ca1 P1 O10 169.85(18) . 1_565
Cl1A Ca1 P1 O10 57.65(16) 3_675 1_565
Cl1B Ca1 P1 O10 112.95(16) 3_675 1_565
Cl1B Ca1 P1 O10 125.04(16) 1_655 1_565
Cl1A Ca1 P1 O10 44.88(16) 1_665 1_565
P2 Ca1 P1 O10 -95.04(16) . 1_565
O3 Ca1 P1 O1 95.14(18) . .
O12 Ca1 P1 O1 174.22(18) 3_675 .
O4 Ca1 P1 O1 15.96(18) 3_675 .
O10 Ca1 P1 O1 -169.85(18) 1_565 .
Cl1A Ca1 P1 O1 -112.21(16) 3_675 .
Cl1B Ca1 P1 O1 -56.91(16) 3_675 .
Cl1B Ca1 P1 O1 -44.81(16) 1_655 .
Cl1A Ca1 P1 O1 -124.97(16) 1_665 .
P2 Ca1 P1 O1 95.11(16) . .
O3 Ca1 P1 O8 179.7(2) . 2_755
O12 Ca1 P1 O8 -101.2(2) 3_675 2_755
O4 Ca1 P1 O8 100.5(2) 3_675 2_755
O1 Ca1 P1 O8 84.6(3) . 2_755
O10 Ca1 P1 O8 -85.3(3) 1_565 2_755
Cl1A Ca1 P1 O8 -27.7(2) 3_675 2_755
Cl1B Ca1 P1 O8 27.6(2) 3_675 2_755
Cl1B Ca1 P1 O8 39.7(2) 1_655 2_755
Cl1A Ca1 P1 O8 -40.4(2) 1_665 2_755
P2 Ca1 P1 O8 179.7(2) . 2_755
O3 Ca1 P1 O2 -0.16(19) . .
O12 Ca1 P1 O2 78.92(18) 3_675 .
O4 Ca1 P1 O2 -79.35(18) 3_675 .
O1 Ca1 P1 O2 -95.3(2) . .
O10 Ca1 P1 O2 94.8(2) 1_565 .
Cl1A Ca1 P1 O2 152.49(17) 3_675 .
Cl1B Ca1 P1 O2 -152.21(17) 3_675 .
Cl1B Ca1 P1 O2 -140.11(17) 1_655 .
Cl1A Ca1 P1 O2 139.73(17) 1_665 .
P2 Ca1 P1 O2 -0.19(16) . .
O3 Ca1 P1 Ca3 -32.63(10) . 1_565
O12 Ca1 P1 Ca3 46.45(9) 3_675 1_565
O4 Ca1 P1 Ca3 -111.82(9) 3_675 1_565
O1 Ca1 P1 Ca3 -127.78(16) . 1_565
O10 Ca1 P1 Ca3 62.37(15) 1_565 1_565
Cl1A Ca1 P1 Ca3 120.01(6) 3_675 1_565
Cl1B Ca1 P1 Ca3 175.31(6) 3_675 1_565
Cl1B Ca1 P1 Ca3 -172.59(5) 1_655 1_565
Cl1A Ca1 P1 Ca3 107.25(5) 1_665 1_565
P2 Ca1 P1 Ca3 -32.67(4) . 1_565
O3 Ca1 P1 Ca2 33.27(10) . .
O12 Ca1 P1 Ca2 112.35(9) 3_675 .
O4 Ca1 P1 Ca2 -45.91(9) 3_675 .
O1 Ca1 P1 Ca2 -61.87(15) . .
O10 Ca1 P1 Ca2 128.28(16) 1_565 .
Cl1A Ca1 P1 Ca2 -174.08(6) 3_675 .
Cl1B Ca1 P1 Ca2 -118.78(6) 3_675 .
Cl1B Ca1 P1 Ca2 -106.68(5) 1_655 .
Cl1A Ca1 P1 Ca2 173.16(5) 1_665 .
P2 Ca1 P1 Ca2 33.24(4) . .
O3 Ca1 P1 Ca5 0.06(13) . 2_655
O12 Ca1 P1 Ca5 79.14(13) 3_675 2_655
O4 Ca1 P1 Ca5 -79.13(13) 3_675 2_655
O1 Ca1 P1 Ca5 -95.08(18) . 2_655
O10 Ca1 P1 Ca5 95.06(18) 1_565 2_655
Cl1A Ca1 P1 Ca5 152.71(10) 3_675 2_655
Cl1B Ca1 P1 Ca5 -151.99(10) 3_675 2_655
Cl1B Ca1 P1 Ca5 -139.89(10) 1_655 2_655
Cl1A Ca1 P1 Ca5 139.95(10) 1_665 2_655
P2 Ca1 P1 Ca5 0.03(10) . 2_655
O3 Ca1 P1 Ca4 179.97(10) . 1_665
O12 Ca1 P1 Ca4 -100.95(9) 3_675 1_665
O4 Ca1 P1 Ca4 100.78(9) 3_675 1_665
O1 Ca1 P1 Ca4 84.83(16) . 1_665
O10 Ca1 P1 Ca4 -85.03(16) 1_565 1_665
Cl1A Ca1 P1 Ca4 -27.38(6) 3_675 1_665
Cl1B Ca1 P1 Ca4 27.92(6) 3_675 1_665
Cl1B Ca1 P1 Ca4 40.02(5) 1_655 1_665
Cl1A Ca1 P1 Ca4 -40.14(5) 1_665 1_665
P2 Ca1 P1 Ca4 179.94(4) . 1_665
O7 Ca2 P1 O10 97.12(16) . 1_565
O9 Ca2 P1 O10 173.7(4) . 1_565
O8 Ca2 P1 O10 174.37(16) . 1_565
O3 Ca2 P1 O10 11.42(16) . 1_565
O2 Ca2 P1 O10 -92.9(2) . 1_565
O5 Ca2 P1 O10 -58.78(16) . 1_565
O6 Ca2 P1 O10 -114.71(16) . 1_565
O4 Ca2 P1 O10 10.47(17) . 1_565
O1 Ca2 P1 O10 98.34(18) . 1_565
P2 Ca2 P1 O10 7.97(15) . 1_565
P3 Ca2 P1 O10 -86.20(15) . 1_565
O7 Ca2 P1 O1 -1.22(17) . .
O9 Ca2 P1 O1 75.4(4) . .
O8 Ca2 P1 O1 76.03(17) . .
O3 Ca2 P1 O1 -86.92(17) . .
O2 Ca2 P1 O1 168.8(2) . .
O5 Ca2 P1 O1 -157.12(17) . .
O6 Ca2 P1 O1 146.95(17) . .
O4 Ca2 P1 O1 -87.86(17) . .
P2 Ca2 P1 O1 -90.37(15) . .
P3 Ca2 P1 O1 175.46(15) . .
O7 Ca2 P1 O8 -93.4(2) . 2_755
O9 Ca2 P1 O8 -16.9(4) . 2_755
O8 Ca2 P1 O8 -16.2(2) . 2_755
O3 Ca2 P1 O8 -179.1(2) . 2_755
O2 Ca2 P1 O8 76.5(2) . 2_755
O5 Ca2 P1 O8 110.7(2) . 2_755
O6 Ca2 P1 O8 54.7(2) . 2_755
O4 Ca2 P1 O8 179.92(19) . 2_755
O1 Ca2 P1 O8 -92.2(2) . 2_755
P2 Ca2 P1 O8 177.42(18) . 2_755
P3 Ca2 P1 O8 83.25(18) . 2_755
O7 Ca2 P1 O2 -169.98(18) . .
O9 Ca2 P1 O2 -93.4(4) . .
O8 Ca2 P1 O2 -92.72(18) . .
O3 Ca2 P1 O2 104.32(18) . .
O5 Ca2 P1 O2 34.13(18) . .
O6 Ca2 P1 O2 -21.81(18) . .
O4 Ca2 P1 O2 103.38(19) . .
O1 Ca2 P1 O2 -168.8(2) . .
P2 Ca2 P1 O2 100.87(17) . .
P3 Ca2 P1 O2 6.70(17) . .
O7 Ca2 P1 Ca1 53.87(8) . .
O9 Ca2 P1 Ca1 130.4(3) . .
O8 Ca2 P1 Ca1 131.12(8) . .
O3 Ca2 P1 Ca1 -31.83(8) . .
O2 Ca2 P1 Ca1 -136.15(17) . .
O5 Ca2 P1 Ca1 -102.03(7) . .
O6 Ca2 P1 Ca1 -157.96(7) . .
O4 Ca2 P1 Ca1 -32.78(9) . .
O1 Ca2 P1 Ca1 55.09(15) . .
P2 Ca2 P1 Ca1 -35.28(3) . .
P3 Ca2 P1 Ca1 -129.45(4) . .
O7 Ca2 P1 Ca3 136.27(9) . 1_565
O9 Ca2 P1 Ca3 -147.2(3) . 1_565
O8 Ca2 P1 Ca3 -146.48(8) . 1_565
O3 Ca2 P1 Ca3 50.56(8) . 1_565
O2 Ca2 P1 Ca3 -53.76(16) . 1_565
O5 Ca2 P1 Ca3 -19.63(7) . 1_565
O6 Ca2 P1 Ca3 -75.56(7) . 1_565
O4 Ca2 P1 Ca3 49.62(9) . 1_565
O1 Ca2 P1 Ca3 137.48(16) . 1_565
P2 Ca2 P1 Ca3 47.12(3) . 1_565
P3 Ca2 P1 Ca3 -47.05(3) . 1_565
O7 Ca2 P1 Ca5 -144.12(8) . 2_655
O9 Ca2 P1 Ca5 -67.5(3) . 2_655
O8 Ca2 P1 Ca5 -66.87(8) . 2_655
O3 Ca2 P1 Ca5 130.17(9) . 2_655
O2 Ca2 P1 Ca5 25.85(16) . 2_655
O5 Ca2 P1 Ca5 59.98(7) . 2_655
O6 Ca2 P1 Ca5 4.05(7) . 2_655
O4 Ca2 P1 Ca5 129.23(9) . 2_655
O1 Ca2 P1 Ca5 -142.91(16) . 2_655
P2 Ca2 P1 Ca5 126.73(3) . 2_655
P3 Ca2 P1 Ca5 32.56(3) . 2_655
O7 Ca2 P1 Ca4 -4.43(10) . 1_665
O9 Ca2 P1 Ca4 72.1(4) . 1_665
O8 Ca2 P1 Ca4 72.82(10) . 1_665
O3 Ca2 P1 Ca4 -90.14(10) . 1_665
O2 Ca2 P1 Ca4 165.54(18) . 1_665
O5 Ca2 P1 Ca4 -160.33(9) . 1_665
O6 Ca2 P1 Ca4 143.73(9) . 1_665
O4 Ca2 P1 Ca4 -91.08(10) . 1_665
O1 Ca2 P1 Ca4 -3.22(15) . 1_665
P2 Ca2 P1 Ca4 -93.58(6) . 1_665
P3 Ca2 P1 Ca4 172.25(6) . 1_665
Ca1 O4 P2 O12 143.0(3) 3_675 1_565
Ca4 O4 P2 O12 -8.35(16) 1_565 1_565
Ca2 O4 P2 O12 -105.54(16) . 1_565
Ca1 O4 P2 O7 19.3(3) 3_675 3_675
Ca4 O4 P2 O7 -132.02(15) 1_565 3_675
Ca2 O4 P2 O7 130.80(14) . 3_675
Ca1 O4 P2 O3 -102.8(3) 3_675 .
Ca4 O4 P2 O3 105.83(16) 1_565 .
Ca2 O4 P2 O3 8.65(17) . .
Ca1 O4 P2 Ca4 151.4(4) 3_675 1_565
Ca2 O4 P2 Ca4 -97.19(13) . 1_565
Ca1 O4 P2 Ca3 -152.3(2) 3_675 1_565
Ca4 O4 P2 Ca3 56.33(13) 1_565 1_565
Ca2 O4 P2 Ca3 -40.86(12) . 1_565
Ca1 O4 P2 Ca2 -111.5(3) 3_675 .
Ca4 O4 P2 Ca2 97.19(13) 1_565 .
Ca1 O4 P2 Ca1 -68.4(3) 3_675 .
Ca4 O4 P2 Ca1 140.27(7) 1_565 .
Ca2 O4 P2 Ca1 43.08(15) . .
Ca1 O4 P2 Ca5 66.5(3) 3_675 3_575
Ca4 O4 P2 Ca5 -84.88(10) 1_565 3_575
Ca2 O4 P2 Ca5 177.93(9) . 3_575
Ca1 O3 P2 O12 -122.6(2) . 1_565
Ca3 O3 P2 O12 11.2(2) 1_565 1_565
Ca2 O3 P2 O12 104.46(18) . 1_565
Ca1 O3 P2 O4 122.7(2) . .
Ca3 O3 P2 O4 -103.49(18) 1_565 .
Ca2 O3 P2 O4 -10.2(2) . .
Ca1 O3 P2 O7 -0.1(3) . 3_675
Ca3 O3 P2 O7 133.74(17) 1_565 3_675
Ca2 O3 P2 O7 -133.00(17) . 3_675
Ca1 O3 P2 Ca4 -179.98(14) . 1_565
Ca3 O3 P2 Ca4 -46.19(17) 1_565 1_565
Ca2 O3 P2 Ca4 47.07(17) . 1_565
Ca1 O3 P2 Ca3 -133.8(3) . 1_565
Ca2 O3 P2 Ca3 93.26(14) . 1_565
Ca1 O3 P2 Ca2 132.9(3) . .
Ca3 O3 P2 Ca2 -93.26(14) 1_565 .
Ca3 O3 P2 Ca1 133.8(3) 1_565 .
Ca2 O3 P2 Ca1 -132.9(3) . .
Ca1 O3 P2 Ca5 -0.4(9) . 3_575
Ca3 O3 P2 Ca5 133.4(6) 1_565 3_575
Ca2 O3 P2 Ca5 -133.3(6) . 3_575
O7 Ca2 P2 O12 174.48(16) . 1_565
O9 Ca2 P2 O12 97.25(16) . 1_565
O8 Ca2 P2 O12 173.9(3) . 1_565
O3 Ca2 P2 O12 -93.0(2) . 1_565
O2 Ca2 P2 O12 -58.75(16) . 1_565
O5 Ca2 P2 O12 11.43(16) . 1_565
O6 Ca2 P2 O12 10.69(17) . 1_565
O4 Ca2 P2 O12 98.29(18) . 1_565
O1 Ca2 P2 O12 -114.62(15) . 1_565
P1 Ca2 P2 O12 -86.16(14) . 1_565
P3 Ca2 P2 O12 7.97(14) . 1_565
O7 Ca2 P2 O4 76.20(16) . .
O9 Ca2 P2 O4 -1.04(17) . .
O8 Ca2 P2 O4 75.6(4) . .
O3 Ca2 P2 O4 168.7(2) . .
O2 Ca2 P2 O4 -157.04(16) . .
O5 Ca2 P2 O4 -86.86(17) . .
O6 Ca2 P2 O4 -87.60(17) . .
O1 Ca2 P2 O4 147.09(16) . .
P1 Ca2 P2 O4 175.55(15) . .
P3 Ca2 P2 O4 -90.32(15) . .
O7 Ca2 P2 O7 -16.1(2) . 3_675
O9 Ca2 P2 O7 -93.4(2) . 3_675
O8 Ca2 P2 O7 -16.7(4) . 3_675
O3 Ca2 P2 O7 76.4(2) . 3_675
O2 Ca2 P2 O7 110.63(19) . 3_675
O5 Ca2 P2 O7 -179.2(2) . 3_675
O6 Ca2 P2 O7 -179.93(19) . 3_675
O4 Ca2 P2 O7 -92.3(2) . 3_675
O1 Ca2 P2 O7 54.8(2) . 3_675
P1 Ca2 P2 O7 83.22(18) . 3_675
P3 Ca2 P2 O7 177.35(18) . 3_675
O7 Ca2 P2 O3 -92.51(18) . .
O9 Ca2 P2 O3 -169.75(18) . .
O8 Ca2 P2 O3 -93.1(4) . .
O2 Ca2 P2 O3 34.25(18) . .
O5 Ca2 P2 O3 104.43(18) . .
O6 Ca2 P2 O3 103.69(18) . .
O4 Ca2 P2 O3 -168.7(2) . .
O1 Ca2 P2 O3 -21.62(18) . .
P1 Ca2 P2 O3 6.84(16) . .
P3 Ca2 P2 O3 100.97(17) . .
O7 Ca2 P2 Ca4 131.21(8) . 1_565
O9 Ca2 P2 Ca4 53.97(8) . 1_565
O8 Ca2 P2 Ca4 130.6(3) . 1_565
O3 Ca2 P2 Ca4 -136.28(17) . 1_565
O2 Ca2 P2 Ca4 -102.03(7) . 1_565
O5 Ca2 P2 Ca4 -31.85(8) . 1_565
O6 Ca2 P2 Ca4 -32.59(9) . 1_565
O4 Ca2 P2 Ca4 55.01(15) . 1_565
O1 Ca2 P2 Ca4 -157.89(7) . 1_565
P1 Ca2 P2 Ca4 -129.43(4) . 1_565
P3 Ca2 P2 Ca4 -35.30(3) . 1_565
O7 Ca2 P2 Ca3 -146.41(8) . 1_565
O9 Ca2 P2 Ca3 136.35(9) . 1_565
O8 Ca2 P2 Ca3 -147.0(3) . 1_565
O3 Ca2 P2 Ca3 -53.90(16) . 1_565
O2 Ca2 P2 Ca3 -19.65(7) . 1_565
O5 Ca2 P2 Ca3 50.53(8) . 1_565
O6 Ca2 P2 Ca3 49.79(8) . 1_565
O4 Ca2 P2 Ca3 137.39(15) . 1_565
O1 Ca2 P2 Ca3 -75.51(7) . 1_565
P1 Ca2 P2 Ca3 -47.05(3) . 1_565
P3 Ca2 P2 Ca3 47.08(3) . 1_565
O7 Ca2 P2 Ca1 -66.87(8) . .
O9 Ca2 P2 Ca1 -144.11(8) . .
O8 Ca2 P2 Ca1 -67.4(3) . .
O3 Ca2 P2 Ca1 25.64(16) . .
O2 Ca2 P2 Ca1 59.89(7) . .
O5 Ca2 P2 Ca1 130.07(9) . .
O6 Ca2 P2 Ca1 129.33(9) . .
O4 Ca2 P2 Ca1 -143.07(15) . .
O1 Ca2 P2 Ca1 4.03(7) . .
P1 Ca2 P2 Ca1 32.49(3) . .
P3 Ca2 P2 Ca1 126.62(3) . .
O7 Ca2 P2 Ca5 72.99(9) . 3_575
O9 Ca2 P2 Ca5 -4.25(10) . 3_575
O8 Ca2 P2 Ca5 72.4(3) . 3_575
O3 Ca2 P2 Ca5 165.50(18) . 3_575
O2 Ca2 P2 Ca5 -160.25(8) . 3_575
O5 Ca2 P2 Ca5 -90.07(10) . 3_575
O6 Ca2 P2 Ca5 -90.81(10) . 3_575
O4 Ca2 P2 Ca5 -3.21(15) . 3_575
O1 Ca2 P2 Ca5 143.89(9) . 3_575
P1 Ca2 P2 Ca5 172.35(6) . 3_575
P3 Ca2 P2 Ca5 -93.52(6) . 3_575
O3 Ca1 P2 O12 72.1(3) . 1_565
O12 Ca1 P2 O12 -38.6(2) 3_675 1_565
O4 Ca1 P2 O12 -177.1(2) 3_675 1_565
O1 Ca1 P2 O12 101.58(18) . 1_565
O10 Ca1 P2 O12 42.71(18) 1_565 1_565
Cl1A Ca1 P2 O12 -13.0(2) 3_675 1_565
Cl1B Ca1 P2 O12 157.3(2) 3_675 1_565
O9 Ca1 P2 O12 -107.83(18) 3_675 1_565
P1 Ca1 P2 O12 72.16(17) . 1_565
Cl1B Ca1 P2 O12 159.09(18) 1_655 1_565
Cl1A Ca1 P2 O12 -14.64(19) 1_665 1_565
O3 Ca1 P2 O4 -72.1(3) . .
O12 Ca1 P2 O4 177.3(2) 3_675 .
O4 Ca1 P2 O4 38.8(2) 3_675 .
O1 Ca1 P2 O4 -42.57(18) . .
O10 Ca1 P2 O4 -101.44(18) 1_565 .
Cl1A Ca1 P2 O4 -157.1(2) 3_675 .
Cl1B Ca1 P2 O4 13.1(2) 3_675 .
O9 Ca1 P2 O4 108.02(18) 3_675 .
P1 Ca1 P2 O4 -71.99(17) . .
Cl1B Ca1 P2 O4 14.9(2) 1_655 .
Cl1A Ca1 P2 O4 -158.79(18) 1_665 .
O3 Ca1 P2 O7 180.0(3) . 3_675
O12 Ca1 P2 O7 69.32(17) 3_675 3_675
O4 Ca1 P2 O7 -69.20(17) 3_675 3_675
O1 Ca1 P2 O7 -150.54(17) . 3_675
O10 Ca1 P2 O7 150.59(17) 1_565 3_675
Cl1A Ca1 P2 O7 94.9(2) 3_675 3_675
Cl1B Ca1 P2 O7 -94.9(2) 3_675 3_675
O9 Ca1 P2 O7 0.05(16) 3_675 3_675
P1 Ca1 P2 O7 -179.96(15) . 3_675
Cl1B Ca1 P2 O7 -93.03(17) 1_655 3_675
Cl1A Ca1 P2 O7 93.24(17) 1_665 3_675
O12 Ca1 P2 O3 -110.6(3) 3_675 .
O4 Ca1 P2 O3 110.9(3) 3_675 .
O1 Ca1 P2 O3 29.5(3) . .
O10 Ca1 P2 O3 -29.4(2) 1_565 .
Cl1A Ca1 P2 O3 -85.1(3) 3_675 .
Cl1B Ca1 P2 O3 85.2(3) 3_675 .
O9 Ca1 P2 O3 -179.9(3) 3_675 .
P1 Ca1 P2 O3 0.1(2) . .
Cl1B Ca1 P2 O3 87.0(3) 1_655 .
Cl1A Ca1 P2 O3 -86.7(3) 1_665 .
O3 Ca1 P2 Ca4 0.0(2) . 1_565
O12 Ca1 P2 Ca4 -110.60(13) 3_675 1_565
O4 Ca1 P2 Ca4 110.88(13) 3_675 1_565
O1 Ca1 P2 Ca4 29.54(12) . 1_565
O10 Ca1 P2 Ca4 -29.33(12) 1_565 1_565
Cl1A Ca1 P2 Ca4 -85.04(17) 3_675 1_565
Cl1B Ca1 P2 Ca4 85.22(17) 3_675 1_565
O9 Ca1 P2 Ca4 -179.87(11) 3_675 1_565
P1 Ca1 P2 Ca4 0.11(10) . 1_565
Cl1B Ca1 P2 Ca4 87.05(13) 1_655 1_565
Cl1A Ca1 P2 Ca4 -86.68(13) 1_665 1_565
O3 Ca1 P2 Ca3 33.2(2) . 1_565
O12 Ca1 P2 Ca3 -77.43(9) 3_675 1_565
O4 Ca1 P2 Ca3 144.06(9) 3_675 1_565
O1 Ca1 P2 Ca3 62.71(8) . 1_565
O10 Ca1 P2 Ca3 3.84(8) 1_565 1_565
Cl1A Ca1 P2 Ca3 -51.86(15) 3_675 1_565
Cl1B Ca1 P2 Ca3 118.39(15) 3_675 1_565
O9 Ca1 P2 Ca3 -146.70(8) 3_675 1_565
P1 Ca1 P2 Ca3 33.29(4) . 1_565
Cl1B Ca1 P2 Ca3 120.22(10) 1_655 1_565
Cl1A Ca1 P2 Ca3 -53.51(9) 1_665 1_565
O3 Ca1 P2 Ca2 -34.0(2) . .
O12 Ca1 P2 Ca2 -144.63(9) 3_675 .
O4 Ca1 P2 Ca2 76.86(9) 3_675 .
O1 Ca1 P2 Ca2 -4.49(8) . .
O10 Ca1 P2 Ca2 -63.36(8) 1_565 .
Cl1A Ca1 P2 Ca2 -119.06(15) 3_675 .
Cl1B Ca1 P2 Ca2 51.19(15) 3_675 .
O9 Ca1 P2 Ca2 146.10(8) 3_675 .
P1 Ca1 P2 Ca2 -33.91(4) . .
Cl1B Ca1 P2 Ca2 53.02(10) 1_655 .
Cl1A Ca1 P2 Ca2 -120.71(9) 1_665 .
O3 Ca1 P2 Ca5 179.9(3) . 3_575
O12 Ca1 P2 Ca5 69.25(11) 3_675 3_575
O4 Ca1 P2 Ca5 -69.26(11) 3_675 3_575
O1 Ca1 P2 Ca5 -150.61(9) . 3_575
O10 Ca1 P2 Ca5 150.52(9) 1_565 3_575
Cl1A Ca1 P2 Ca5 94.82(16) 3_675 3_575
Cl1B Ca1 P2 Ca5 -94.93(16) 3_675 3_575
O9 Ca1 P2 Ca5 -0.02(9) 3_675 3_575
P1 Ca1 P2 Ca5 179.97(6) . 3_575
Cl1B Ca1 P2 Ca5 -93.10(11) 1_655 3_575
Cl1A Ca1 P2 Ca5 93.17(10) 1_665 3_575
Ca4 O6 P3 O11 142.5(3) 2_655 1_565
Ca5 O6 P3 O11 -8.46(15) 2_655 1_565
Ca2 O6 P3 O11 -105.53(15) . 1_565
Ca4 O6 P3 O9 18.8(4) 2_655 2_655
Ca5 O6 P3 O9 -132.25(15) 2_655 2_655
Ca2 O6 P3 O9 130.67(15) . 2_655
Ca4 O6 P3 O5 -103.0(3) 2_655 .
Ca5 O6 P3 O5 106.01(16) 2_655 .
Ca2 O6 P3 O5 8.94(16) . .
Ca4 O6 P3 Ca5 151.0(4) 2_655 2_655
Ca2 O6 P3 Ca5 -97.07(12) . 2_655
Ca4 O6 P3 Ca3 -152.5(2) 2_655 1_565
Ca5 O6 P3 Ca3 56.45(14) 2_655 1_565
Ca2 O6 P3 Ca3 -40.62(12) . 1_565
Ca4 O6 P3 Ca2 -111.9(3) 2_655 .
Ca5 O6 P3 Ca2 97.07(12) 2_655 .
Ca4 O6 P3 Ca4 -68.6(3) 2_655 1_565
Ca5 O6 P3 Ca4 140.44(7) 2_655 1_565
Ca2 O6 P3 Ca4 43.37(14) . 1_565
Ca4 O6 P3 Ca1 66.2(3) 2_655 4_586
Ca5 O6 P3 Ca1 -84.83(10) 2_655 4_586
Ca2 O6 P3 Ca1 178.10(9) . 4_586
Ca4 O5 P3 O11 -122.7(2) 1_565 1_565
Ca3 O5 P3 O11 11.2(2) 1_565 1_565
Ca2 O5 P3 O11 104.44(18) . 1_565
Ca4 O5 P3 O6 122.3(2) 1_565 .
Ca3 O5 P3 O6 -103.76(18) 1_565 .
Ca2 O5 P3 O6 -10.6(2) . .
Ca4 O5 P3 O9 0.0(3) 1_565 2_655
Ca3 O5 P3 O9 133.97(18) 1_565 2_655
Ca2 O5 P3 O9 -132.83(18) . 2_655
Ca4 O5 P3 Ca5 179.87(14) 1_565 2_655
Ca3 O5 P3 Ca5 -46.20(17) 1_565 2_655
Ca2 O5 P3 Ca5 47.01(17) . 2_655
Ca4 O5 P3 Ca3 -133.9(3) 1_565 1_565
Ca2 O5 P3 Ca3 93.20(14) . 1_565
Ca4 O5 P3 Ca2 132.9(3) 1_565 .
Ca3 O5 P3 Ca2 -93.20(14) 1_565 .
Ca3 O5 P3 Ca4 133.9(3) 1_565 1_565
Ca2 O5 P3 Ca4 -132.9(3) . 1_565
Ca4 O5 P3 Ca1 0.0(8) 1_565 4_586
Ca3 O5 P3 Ca1 133.9(6) 1_565 4_586
Ca2 O5 P3 Ca1 -132.9(6) . 4_586
O7 Ca2 P3 O11 173.8(4) . 1_565
O9 Ca2 P3 O11 174.27(16) . 1_565
O8 Ca2 P3 O11 97.01(16) . 1_565
O3 Ca2 P3 O11 -59.01(16) . 1_565
O2 Ca2 P3 O11 11.19(16) . 1_565
O5 Ca2 P3 O11 -93.2(2) . 1_565
O6 Ca2 P3 O11 98.47(18) . 1_565
O4 Ca2 P3 O11 -114.86(16) . 1_565
O1 Ca2 P3 O11 10.35(18) . 1_565
P2 Ca2 P3 O11 -86.36(15) . 1_565
P1 Ca2 P3 O11 7.81(15) . 1_565
O7 Ca2 P3 O6 75.4(4) . .
O9 Ca2 P3 O6 75.80(16) . .
O8 Ca2 P3 O6 -1.46(16) . .
O3 Ca2 P3 O6 -157.48(16) . .
O2 Ca2 P3 O6 -87.28(16) . .
O5 Ca2 P3 O6 168.3(2) . .
O4 Ca2 P3 O6 146.67(16) . .
O1 Ca2 P3 O6 -88.12(17) . .
P2 Ca2 P3 O6 175.17(15) . .
P1 Ca2 P3 O6 -90.66(15) . .
O7 Ca2 P3 O9 -16.6(4) . 2_655
O9 Ca2 P3 O9 -16.1(2) . 2_655
O8 Ca2 P3 O9 -93.4(2) . 2_655
O3 Ca2 P3 O9 110.6(2) . 2_655
O2 Ca2 P3 O9 -179.2(2) . 2_655
O5 Ca2 P3 O9 76.4(2) . 2_655
O6 Ca2 P3 O9 -91.9(2) . 2_655
O4 Ca2 P3 O9 54.7(2) . 2_655
O1 Ca2 P3 O9 180.0(2) . 2_655
P2 Ca2 P3 O9 83.24(19) . 2_655
P1 Ca2 P3 O9 177.41(18) . 2_655
O7 Ca2 P3 O5 -93.0(4) . .
O9 Ca2 P3 O5 -92.54(18) . .
O8 Ca2 P3 O5 -169.79(18) . .
O3 Ca2 P3 O5 34.18(18) . .
O2 Ca2 P3 O5 104.39(18) . .
O6 Ca2 P3 O5 -168.3(2) . .
O4 Ca2 P3 O5 -21.66(18) . .
O1 Ca2 P3 O5 103.55(18) . .
P2 Ca2 P3 O5 6.84(16) . .
P1 Ca2 P3 O5 101.00(16) . .
O7 Ca2 P3 Ca5 130.7(3) . 2_655
O9 Ca2 P3 Ca5 131.10(8) . 2_655
O8 Ca2 P3 Ca5 53.85(8) . 2_655
O3 Ca2 P3 Ca5 -102.18(7) . 2_655
O2 Ca2 P3 Ca5 -31.97(8) . 2_655
O5 Ca2 P3 Ca5 -136.36(17) . 2_655
O6 Ca2 P3 Ca5 55.31(14) . 2_655
O4 Ca2 P3 Ca5 -158.02(7) . 2_655
O1 Ca2 P3 Ca5 -32.81(9) . 2_655
P2 Ca2 P3 Ca5 -129.52(4) . 2_655
P1 Ca2 P3 Ca5 -35.36(4) . 2_655
O7 Ca2 P3 Ca3 -146.9(4) . 1_565
O9 Ca2 P3 Ca3 -146.50(8) . 1_565
O8 Ca2 P3 Ca3 136.25(8) . 1_565
O3 Ca2 P3 Ca3 -19.78(7) . 1_565
O2 Ca2 P3 Ca3 50.42(8) . 1_565
O5 Ca2 P3 Ca3 -53.96(16) . 1_565
O6 Ca2 P3 Ca3 137.70(15) . 1_565
O4 Ca2 P3 Ca3 -75.63(7) . 1_565
O1 Ca2 P3 Ca3 49.58(9) . 1_565
P2 Ca2 P3 Ca3 -47.12(3) . 1_565
P1 Ca2 P3 Ca3 47.04(3) . 1_565
O7 Ca2 P3 Ca4 -67.3(3) . 1_565
O9 Ca2 P3 Ca4 -66.89(8) . 1_565
O8 Ca2 P3 Ca4 -144.14(8) . 1_565
O3 Ca2 P3 Ca4 59.83(7) . 1_565
O2 Ca2 P3 Ca4 130.04(9) . 1_565
O5 Ca2 P3 Ca4 25.65(16) . 1_565
O6 Ca2 P3 Ca4 -142.68(15) . 1_565
O4 Ca2 P3 Ca4 3.99(7) . 1_565
O1 Ca2 P3 Ca4 129.20(9) . 1_565
P2 Ca2 P3 Ca4 32.49(3) . 1_565
P1 Ca2 P3 Ca4 126.65(3) . 1_565
O7 Ca2 P3 Ca1 72.4(4) . 4_586
O9 Ca2 P3 Ca1 72.86(10) . 4_586
O8 Ca2 P3 Ca1 -4.40(10) . 4_586
O3 Ca2 P3 Ca1 -160.42(8) . 4_586
O2 Ca2 P3 Ca1 -90.22(10) . 4_586
O5 Ca2 P3 Ca1 165.39(18) . 4_586
O6 Ca2 P3 Ca1 -2.94(14) . 4_586
O4 Ca2 P3 Ca1 143.73(8) . 4_586
O1 Ca2 P3 Ca1 -91.06(10) . 4_586
P2 Ca2 P3 Ca1 172.23(6) . 4_586
P1 Ca2 P3 Ca1 -93.60(6) . 4_586
O2 Ca5 Cl1A Cl1A 50.9(5) 2_645 3_565
O10 Ca5 Cl1A Cl1A -16.2(4) 1_455 3_565
O1 Ca5 Cl1A Cl1A -151.2(4) 1_455 3_565
O11 Ca5 Cl1A Cl1A 123.9(4) 2_655 3_565
O6 Ca5 Cl1A Cl1A 70.3(4) 2_645 3_565
Cl1B Ca5 Cl1A Cl1A -174.8(5) . 3_565
O7 Ca5 Cl1A Cl1A -80.9(4) 1_455 3_565
P3 Ca5 Cl1A Cl1A 96.7(4) 2_645 3_565
Cl1B Ca5 Cl1A Cl1A -176.0(4) 3_575 3_565
P1 Ca5 Cl1A Cl1A 11.0(5) 2_645 3_565
O2 Ca5 Cl1A Ca1 -81.80(17) 2_645 3_675
O10 Ca5 Cl1A Ca1 -148.89(12) 1_455 3_675
O1 Ca5 Cl1A Ca1 76.06(14) 1_455 3_675
O11 Ca5 Cl1A Ca1 -8.77(11) 2_655 3_675
O6 Ca5 Cl1A Ca1 -62.36(10) 2_645 3_675
Cl1B Ca5 Cl1A Ca1 52.48(8) . 3_675
O7 Ca5 Cl1A Ca1 146.38(9) 1_455 3_675
P3 Ca5 Cl1A Ca1 -35.99(7) 2_645 3_675
Cl1B Ca5 Cl1A Ca1 51.30(9) 3_575 3_675
Cl1A Ca5 Cl1A Ca1 -132.7(5) 3_565 3_675
P1 Ca5 Cl1A Ca1 -121.69(11) 2_645 3_675
O2 Ca5 Cl1A Ca4 174.38(14) 2_645 3_565
O10 Ca5 Cl1A Ca4 107.28(11) 1_455 3_565
O1 Ca5 Cl1A Ca4 -27.76(14) 1_455 3_565
O11 Ca5 Cl1A Ca4 -112.59(10) 2_655 3_565
O6 Ca5 Cl1A Ca4 -166.18(11) 2_645 3_565
Cl1B Ca5 Cl1A Ca4 -51.34(9) . 3_565
O7 Ca5 Cl1A Ca4 42.56(10) 1_455 3_565
P3 Ca5 Cl1A Ca4 -139.81(7) 2_645 3_565
Cl1B Ca5 Cl1A Ca4 -52.53(8) 3_575 3_565
Cl1A Ca5 Cl1A Ca4 123.5(5) 3_565 3_565
P1 Ca5 Cl1A Ca4 134.48(10) 2_645 3_565
O2 Ca5 Cl1A Ca4 5.68(18) 2_645 .
O10 Ca5 Cl1A Ca4 -61.42(10) 1_455 .
O1 Ca5 Cl1A Ca4 163.54(11) 1_455 .
O11 Ca5 Cl1A Ca4 78.71(9) 2_655 .
O6 Ca5 Cl1A Ca4 25.12(8) 2_645 .
Cl1B Ca5 Cl1A Ca4 139.96(12) . .
O7 Ca5 Cl1A Ca4 -126.14(8) 1_455 .
P3 Ca5 Cl1A Ca4 51.49(5) 2_645 .
Cl1B Ca5 Cl1A Ca4 138.78(7) 3_575 .
Cl1A Ca5 Cl1A Ca4 -45.2(4) 3_565 .
P1 Ca5 Cl1A Ca4 -34.22(15) 2_645 .
O2 Ca5 Cl1A Ca5 50.9(5) 2_645 3_565
O10 Ca5 Cl1A Ca5 -16.2(4) 1_455 3_565
O1 Ca5 Cl1A Ca5 -151.2(4) 1_455 3_565
O11 Ca5 Cl1A Ca5 123.9(4) 2_655 3_565
O6 Ca5 Cl1A Ca5 70.3(4) 2_645 3_565
Cl1B Ca5 Cl1A Ca5 -174.8(5) . 3_565
O7 Ca5 Cl1A Ca5 -80.9(4) 1_455 3_565
P3 Ca5 Cl1A Ca5 96.7(4) 2_645 3_565
Cl1B Ca5 Cl1A Ca5 -176.0(4) 3_575 3_565
Cl1A Ca5 Cl1A Ca5 0 3_565 3_565
P1 Ca5 Cl1A Ca5 11.0(5) 2_645 3_565
O2 Ca5 Cl1A Ca1 88.35(17) 2_645 1_445
O10 Ca5 Cl1A Ca1 21.26(10) 1_455 1_445
O1 Ca5 Cl1A Ca1 -113.79(12) 1_455 1_445
O11 Ca5 Cl1A Ca1 161.38(9) 2_655 1_445
O6 Ca5 Cl1A Ca1 107.80(10) 2_645 1_445
Cl1B Ca5 Cl1A Ca1 -137.37(12) . 1_445
O7 Ca5 Cl1A Ca1 -43.46(9) 1_455 1_445
P3 Ca5 Cl1A Ca1 134.16(6) 2_645 1_445
Cl1B Ca5 Cl1A Ca1 -138.55(7) 3_575 1_445
Cl1A Ca5 Cl1A Ca1 37.5(4) 3_565 1_445
P1 Ca5 Cl1A Ca1 48.46(15) 2_645 1_445
O5 Ca4 Cl1A Cl1A 147.5(4) 1_545 3_565
O6 Ca4 Cl1A Cl1A -154.3(4) 2_645 3_565
O11 Ca4 Cl1A Cl1A -27.0(5) 2_645 3_565
O4 Ca4 Cl1A Cl1A 65.8(4) 1_545 3_565
O12 Ca4 Cl1A Cl1A 112.2(4) . 3_565
Cl1B Ca4 Cl1A Cl1A 3.9(4) 3_565 3_565
O8 Ca4 Cl1A Cl1A -93.4(4) 2_645 3_565
P2 Ca4 Cl1A Cl1A 90.0(4) 1_545 3_565
Cl1B Ca4 Cl1A Cl1A 3.1(4) 1_545 3_565
P3 Ca4 Cl1A Cl1A 179.1(4) 1_545 3_565
O5 Ca4 Cl1A Ca1 14.39(15) 1_545 3_675
O6 Ca4 Cl1A Ca1 72.65(11) 2_645 3_675
O11 Ca4 Cl1A Ca1 -160.06(14) 2_645 3_675
O4 Ca4 Cl1A Ca1 -67.28(10) 1_545 3_675
O12 Ca4 Cl1A Ca1 -20.85(9) . 3_675
Cl1B Ca4 Cl1A Ca1 -129.20(7) 3_565 3_675
Cl1A Ca4 Cl1A Ca1 -133.1(4) 3_565 3_675
O8 Ca4 Cl1A Ca1 133.56(8) 2_645 3_675
P2 Ca4 Cl1A Ca1 -43.12(6) 1_545 3_675
Cl1B Ca4 Cl1A Ca1 -130.03(9) 1_545 3_675
P3 Ca4 Cl1A Ca1 46.05(11) 1_545 3_675
O5 Ca4 Cl1A Ca5 -87.05(13) 1_545 .
O6 Ca4 Cl1A Ca5 -28.79(10) 2_645 .
O11 Ca4 Cl1A Ca5 98.49(15) 2_645 .
O4 Ca4 Cl1A Ca5 -168.72(9) 1_545 .
O12 Ca4 Cl1A Ca5 -122.29(11) . .
Cl1B Ca4 Cl1A Ca5 129.36(7) 3_565 .
Cl1A Ca4 Cl1A Ca5 125.5(4) 3_565 .
O8 Ca4 Cl1A Ca5 32.12(9) 2_645 .
P2 Ca4 Cl1A Ca5 -144.56(6) 1_545 .
Cl1B Ca4 Cl1A Ca5 128.53(8) 1_545 .
P3 Ca4 Cl1A Ca5 -55.39(10) 1_545 .
O5 Ca4 Cl1A Ca4 147.5(4) 1_545 3_565
O6 Ca4 Cl1A Ca4 -154.3(4) 2_645 3_565
O11 Ca4 Cl1A Ca4 -27.0(5) 2_645 3_565
O4 Ca4 Cl1A Ca4 65.8(4) 1_545 3_565
O12 Ca4 Cl1A Ca4 112.2(4) . 3_565
Cl1B Ca4 Cl1A Ca4 3.9(4) 3_565 3_565
Cl1A Ca4 Cl1A Ca4 0 3_565 3_565
O8 Ca4 Cl1A Ca4 -93.4(4) 2_645 3_565
P2 Ca4 Cl1A Ca4 90.0(4) 1_545 3_565
Cl1B Ca4 Cl1A Ca4 3.1(4) 1_545 3_565
P3 Ca4 Cl1A Ca4 179.1(4) 1_545 3_565
O5 Ca4 Cl1A Ca5 102.60(12) 1_545 3_565
O6 Ca4 Cl1A Ca5 160.85(11) 2_645 3_565
O11 Ca4 Cl1A Ca5 -71.86(15) 2_645 3_565
O4 Ca4 Cl1A Ca5 20.93(9) 1_545 3_565
O12 Ca4 Cl1A Ca5 67.36(9) . 3_565
Cl1B Ca4 Cl1A Ca5 -40.99(7) 3_565 3_565
Cl1A Ca4 Cl1A Ca5 -44.9(4) 3_565 3_565
O8 Ca4 Cl1A Ca5 -138.23(8) 2_645 3_565
P2 Ca4 Cl1A Ca5 45.09(5) 1_545 3_565
Cl1B Ca4 Cl1A Ca5 -41.82(5) 1_545 3_565
P3 Ca4 Cl1A Ca5 134.26(6) 1_545 3_565
O5 Ca4 Cl1A Ca1 -174.18(11) 1_545 1_445
O6 Ca4 Cl1A Ca1 -115.93(11) 2_645 1_445
O11 Ca4 Cl1A Ca1 11.36(16) 2_645 1_445
O4 Ca4 Cl1A Ca1 104.14(9) 1_545 1_445
O12 Ca4 Cl1A Ca1 150.58(11) . 1_445
Cl1B Ca4 Cl1A Ca1 42.23(7) 3_565 1_445
Cl1A Ca4 Cl1A Ca1 38.3(4) 3_565 1_445
O8 Ca4 Cl1A Ca1 -55.02(8) 2_645 1_445
P2 Ca4 Cl1A Ca1 128.30(5) 1_545 1_445
Cl1B Ca4 Cl1A Ca1 41.39(5) 1_545 1_445
P3 Ca4 Cl1A Ca1 -142.52(5) 1_545 1_445
O2 Ca5 Cl1B Cl1B -39.7(6) 2_645 3_575
O10 Ca5 Cl1B Cl1B 158.8(5) 1_455 3_575
O1 Ca5 Cl1B Cl1B 24.8(5) 1_455 3_575
O11 Ca5 Cl1B Cl1B -62.2(5) 2_655 3_575
O6 Ca5 Cl1B Cl1B -115.1(5) 2_645 3_575
Cl1A Ca5 Cl1B Cl1B -174.5(6) . 3_575
O7 Ca5 Cl1B Cl1B 89.5(5) 1_455 3_575
P3 Ca5 Cl1B Cl1B -88.0(5) 2_645 3_575
Cl1A Ca5 Cl1B Cl1B -175.8(5) 3_565 3_575
P1 Ca5 Cl1B Cl1B -0.1(6) 2_645 3_575
O2 Ca5 Cl1B Ca4 -173.93(14) 2_645 3_565
O10 Ca5 Cl1B Ca4 24.58(15) 1_455 3_565
O1 Ca5 Cl1B Ca4 -109.43(11) 1_455 3_565
O11 Ca5 Cl1B Ca4 163.61(11) 2_655 3_565
O6 Ca5 Cl1B Ca4 110.70(10) 2_645 3_565
Cl1A Ca5 Cl1B Ca4 51.35(9) . 3_565
O7 Ca5 Cl1B Ca4 -44.70(10) 1_455 3_565
P3 Ca5 Cl1B Ca4 137.81(7) 2_645 3_565
Cl1B Ca5 Cl1B Ca4 -134.2(6) 3_575 3_565
Cl1A Ca5 Cl1B Ca4 50.04(8) 3_565 3_565
P1 Ca5 Cl1B Ca4 -134.26(10) 2_645 3_565
O2 Ca5 Cl1B Ca1 84.65(17) 2_645 3_675
O10 Ca5 Cl1B Ca1 -76.84(14) 1_455 3_675
O1 Ca5 Cl1B Ca1 149.15(12) 1_455 3_675
O11 Ca5 Cl1B Ca1 62.19(10) 2_655 3_675
O6 Ca5 Cl1B Ca1 9.27(11) 2_645 3_675
Cl1A Ca5 Cl1B Ca1 -50.08(8) . 3_675
O7 Ca5 Cl1B Ca1 -146.12(9) 1_455 3_675
P3 Ca5 Cl1B Ca1 36.39(7) 2_645 3_675
Cl1B Ca5 Cl1B Ca1 124.4(6) 3_575 3_675
Cl1A Ca5 Cl1B Ca1 -51.38(8) 3_565 3_675
P1 Ca5 Cl1B Ca1 124.31(11) 2_645 3_675
O2 Ca5 Cl1B Ca1 -85.96(17) 2_645 1_455
O10 Ca5 Cl1B Ca1 112.55(12) 1_455 1_455
O1 Ca5 Cl1B Ca1 -21.46(10) 1_455 1_455
O11 Ca5 Cl1B Ca1 -108.42(10) 2_655 1_455
O6 Ca5 Cl1B Ca1 -161.34(9) 2_645 1_455
Cl1A Ca5 Cl1B Ca1 139.31(13) . 1_455
O7 Ca5 Cl1B Ca1 43.27(9) 1_455 1_455
P3 Ca5 Cl1B Ca1 -134.22(6) 2_645 1_455
Cl1B Ca5 Cl1B Ca1 -46.2(5) 3_575 1_455
Cl1A Ca5 Cl1B Ca1 138.01(7) 3_565 1_455
P1 Ca5 Cl1B Ca1 -46.30(16) 2_645 1_455
O2 Ca5 Cl1B Ca5 -39.7(6) 2_645 3_575
O10 Ca5 Cl1B Ca5 158.8(5) 1_455 3_575
O1 Ca5 Cl1B Ca5 24.8(5) 1_455 3_575
O11 Ca5 Cl1B Ca5 -62.2(5) 2_655 3_575
O6 Ca5 Cl1B Ca5 -115.1(5) 2_645 3_575
Cl1A Ca5 Cl1B Ca5 -174.5(6) . 3_575
O7 Ca5 Cl1B Ca5 89.5(5) 1_455 3_575
P3 Ca5 Cl1B Ca5 -88.0(5) 2_645 3_575
Cl1B Ca5 Cl1B Ca5 0 3_575 3_575
Cl1A Ca5 Cl1B Ca5 -175.8(5) 3_565 3_575
P1 Ca5 Cl1B Ca5 -0.1(6) 2_645 3_575
O2 Ca5 Cl1B Ca4 -2.00(18) 2_645 1_565
O10 Ca5 Cl1B Ca4 -163.49(11) 1_455 1_565
O1 Ca5 Cl1B Ca4 62.50(10) 1_455 1_565
O11 Ca5 Cl1B Ca4 -24.46(8) 2_655 1_565
O6 Ca5 Cl1B Ca4 -77.37(9) 2_645 1_565
Cl1A Ca5 Cl1B Ca4 -136.73(12) . 1_565
O7 Ca5 Cl1B Ca4 127.23(8) 1_455 1_565
P3 Ca5 Cl1B Ca4 -50.26(5) 2_645 1_565
Cl1B Ca5 Cl1B Ca4 37.7(5) 3_575 1_565
Cl1A Ca5 Cl1B Ca4 -138.03(7) 3_565 1_565
P1 Ca5 Cl1B Ca4 37.67(16) 2_645 1_565
